data_4329002
loop_
_publ_author_name
'Zheng-Guo Lin'
'Bo Wang'
'Jie Cao'
'Bao-Kuan Chen'
'Yuan-Zhe Gao'
'Ying-Nan Chi'
'Chong Xu'
'Xian-Qiang Huang'
'Ruo-Dan Han'
'Shuang-Yue Su'
'Chang-Wen Hu'

_publ_contact_author_email cwhu@bit.edu.cn
_publ_contact_author_name 'Changwen Hu'
_publ_section_title
;
 Cation-Induced Synthesis of New Polyoxopalladates
;
_journal_name_full 'Inorganic Chemistry'
_journal_page_first 4435
_journal_page_last 4437
_journal_paper_doi 10.1021/ic300428g
_journal_volume 51
_journal_year 2012
_chemical_formula_sum 'Na11 O118 Pd30 Se20'
_chemical_formula_weight 6912.09
_chemical_name_systematic
; 
 ? 
;
_space_group_IT_number 9
_symmetry_cell_setting monoclinic
_symmetry_space_group_name_Hall 'C -2yc'
_symmetry_space_group_name_H-M 'C 1 c 1'
_atom_sites_solution_hydrogens none
_atom_sites_solution_primary direct
_atom_sites_solution_secondary difmap
_audit_creation_method SHELXL-97
_cell_angle_alpha 90.00
_cell_angle_beta 99.2720(10)
_cell_angle_gamma 90.00
_cell_formula_units_Z 4
_cell_length_a 18.7840(7)
_cell_length_b 19.7970(8)
_cell_length_c 36.8698(14)
_cell_measurement_reflns_used 9885
_cell_measurement_temperature 296(2)
_cell_measurement_theta_max 23.01
_cell_measurement_theta_min 2.34
_cell_volume 13531.5(9)
_computing_cell_refinement 'Bruker SMART'
_computing_data_collection 'Bruker SMART'
_computing_data_reduction 'Bruker SMART'
_computing_molecular_graphics 'Bruker SHELXTL'
_computing_publication_material 'Bruker SHELXTL'
_computing_structure_refinement 'SHELXL-97 (Sheldrick, 1997)'
_computing_structure_solution 'SHELXS-97 (Sheldrick, 1990)'
_diffrn_ambient_temperature 296(2)
_diffrn_measured_fraction_theta_full 1.000
_diffrn_measured_fraction_theta_max 1.000
_diffrn_measurement_device_type 'CCD area detector'
_diffrn_measurement_method 'phi and omega scans'
_diffrn_radiation_monochromator graphite
_diffrn_radiation_source 'fine-focus sealed tube'
_diffrn_radiation_type MoK\a
_diffrn_radiation_wavelength 0.71073
_diffrn_reflns_av_R_equivalents 0.0602
_diffrn_reflns_av_sigmaI/netI 0.0697
_diffrn_reflns_limit_h_max 21
_diffrn_reflns_limit_h_min -22
_diffrn_reflns_limit_k_max 23
_diffrn_reflns_limit_k_min -23
_diffrn_reflns_limit_l_max 43
_diffrn_reflns_limit_l_min -42
_diffrn_reflns_number 78107
_diffrn_reflns_theta_full 25.00
_diffrn_reflns_theta_max 25.00
_diffrn_reflns_theta_min 1.12
_exptl_absorpt_coefficient_mu 9.404
_exptl_absorpt_correction_T_max 0.152
_exptl_absorpt_correction_T_min 0.096
_exptl_absorpt_correction_type multi-scan
_exptl_absorpt_process_details 'Bruker SMART'
_exptl_crystal_colour redbrown
_exptl_crystal_density_diffrn 3.393
_exptl_crystal_description Block
_exptl_crystal_F_000 12500
_exptl_crystal_size_max 0.30
_exptl_crystal_size_mid 0.22
_exptl_crystal_size_min 0.20
_refine_diff_density_max 1.225
_refine_diff_density_min -1.815
_refine_diff_density_rms 0.240
_refine_ls_abs_structure_details 'Flack H D (1983), Acta Cryst. A39, 876-881'
_refine_ls_abs_structure_Flack 0.024(9)
_refine_ls_extinction_method none
_refine_ls_goodness_of_fit_ref 1.049
_refine_ls_hydrogen_treatment constr
_refine_ls_matrix_type fullcycle
_refine_ls_number_parameters 1612
_refine_ls_number_reflns 23014
_refine_ls_number_restraints 2132
_refine_ls_restrained_S_all 1.037
_refine_ls_R_factor_all 0.0698
_refine_ls_R_factor_gt 0.0504
_refine_ls_shift/su_max 0.001
_refine_ls_shift/su_mean 0.000
_refine_ls_structure_factor_coef Fsqd
_refine_ls_weighting_details 'calc w=1/[\s^2^(Fo^2^)+(0.0529P)^2^+301.0379P] where P=(Fo^2^+2Fc^2^)/3'
_refine_ls_weighting_scheme calc
_refine_ls_wR_factor_gt 0.1140
_refine_ls_wR_factor_ref 0.1240
_reflns_number_gt 18969
_reflns_number_total 23821
_reflns_threshold_expression >2sigma(I)
_cod_data_source_file ic300428g_si_002_2.cif
_cod_data_source_block compound1
_cod_database_code 4329002

loop_
_symmetry_equiv_pos_as_xyz
'x, y, z'
'x, -y, z+1/2'
'x+1/2, y+1/2, z'
'x+1/2, -y+1/2, z+1/2'

loop_
_atom_site_label
_atom_site_type_symbol
_atom_site_fract_x
_atom_site_fract_y
_atom_site_fract_z
_atom_site_U_iso_or_equiv
_atom_site_adp_type
_atom_site_occupancy
_atom_site_symmetry_multiplicity
_atom_site_calc_flag
_atom_site_refinement_flags
Na1 Na 0.5043(4) 0.9293(4) 0.3189(2) 0.0418(17) Uani 1 1 d U
Na2 Na 0.8079(5) 0.6709(4) 0.5782(2) 0.056(2) Uani 1 1 d U
Na3 Na 0.8063(4) 0.9625(4) 0.3122(2) 0.0456(18) Uani 1 1 d U
Na4 Na 0.5601(4) 1.1907(4) 0.3227(2) 0.0417(18) Uani 1 1 d U
Na5 Na 0.8452(7) 0.7280(7) 0.2118(3) 0.100(3) Uani 1 1 d U
Na6 Na 0.2828(6) 0.9684(5) 0.2159(2) 0.069(2) Uani 1 1 d U
Na7 Na 0.7728(6) 0.9117(5) 0.4922(3) 0.069(2) Uani 1 1 d U
Na8 Na 0.7449(5) 0.4182(5) 0.5290(2) 0.065(2) Uani 1 1 d U
Na9 Na 0.5290(5) 0.7411(5) 0.2040(2) 0.061(2) Uani 1 1 d U
Na10 Na 0.9713(5) 0.4529(5) 0.4569(2) 0.060(2) Uani 1 1 d U
Na11 Na 0.5002(5) 1.3356(4) 0.0130(2) 0.055(2) Uani 1 1 d U
O1 O 0.5885(7) 1.0762(7) 0.1475(4) 0.045(3) Uani 1 1 d U
O2 O 0.7206(7) 0.6334(7) 0.3779(3) 0.044(3) Uani 1 1 d U
O3 O 0.5898(6) 0.6178(6) 0.3982(3) 0.033(2) Uani 1 1 d U
O4 O 0.5122(6) 1.0766(6) 0.2020(3) 0.029(2) Uani 1 1 d U
O5 O 0.7939(6) 0.5985(6) 0.4427(3) 0.031(2) Uani 1 1 d U
O6 O 0.4443(6) 1.0383(6) 0.1335(3) 0.032(2) Uani 1 1 d U
O7 O 0.7198(7) 0.9174(7) 0.2597(4) 0.045(3) Uani 1 1 d U
O8 O 0.5979(6) 0.6909(6) 0.3366(3) 0.030(2) Uani 1 1 d U
O9 O 0.7290(7) 0.7155(7) 0.5211(3) 0.043(3) Uani 1 1 d U
O10 O 0.6942(6) 0.6981(6) 0.4413(3) 0.032(2) Uani 1 1 d U
O11 O 0.8622(6) 0.6025(6) 0.3813(3) 0.030(2) Uani 1 1 d U
O12 O 0.6123(7) 1.1763(6) 0.1984(3) 0.037(3) Uani 1 1 d U
O13 O 0.6905(7) 0.5116(6) 0.4032(3) 0.036(3) Uani 1 1 d U
O14 O 0.6150(7) 1.0264(7) 0.0830(3) 0.042(3) Uani 1 1 d U
O15 O 0.9543(7) 0.7525(6) 0.3324(4) 0.042(3) Uani 1 1 d U
O16 O 0.5508(7) 0.9446(6) 0.1310(3) 0.038(3) Uani 1 1 d U
O17 O 0.8067(7) 0.7153(6) 0.3431(3) 0.037(3) Uani 1 1 d U
O18 O 0.7041(6) 0.7702(6) 0.3778(3) 0.032(2) Uani 1 1 d U
O19 O 0.8751(7) 0.4303(6) 0.3239(4) 0.040(3) Uani 1 1 d U
O20 O 0.5924(7) 0.7298(7) 0.4902(4) 0.048(3) Uani 1 1 d U
O21 O 0.6187(7) 0.9791(6) 0.1991(3) 0.035(2) Uani 1 1 d U
O22 O 0.5079(7) 0.8099(7) 0.3187(4) 0.045(3) Uani 1 1 d U
O23 O 0.8337(7) 0.6203(7) 0.5232(3) 0.046(3) Uani 1 1 d U
O24 O 0.8189(8) 0.4919(7) 0.5003(4) 0.050(3) Uani 1 1 d U
O25 O 0.6080(7) 1.2025(6) 0.1256(3) 0.040(3) Uani 1 1 d U
O26 O 0.7157(7) 1.0808(7) 0.1943(3) 0.042(3) Uani 1 1 d U
O27 O 0.5824(7) 0.9209(6) 0.2689(3) 0.040(3) Uani 1 1 d U
O28 O 0.7113(7) 1.1104(7) 0.1210(3) 0.042(3) Uani 1 1 d U
O29 O 0.7259(8) 0.4099(7) 0.4615(4) 0.054(3) Uani 1 1 d U
O30 O 1.0089(7) 0.6451(6) 0.3726(3) 0.039(3) Uani 1 1 d U
O31 O 0.9767(7) 0.5117(7) 0.3616(4) 0.041(3) Uani 1 1 d U
O32 O 0.6103(7) 0.8905(6) 0.3625(4) 0.042(3) Uani 1 1 d U
O33 O 0.4409(7) 0.6938(7) 0.3193(3) 0.041(3) Uani 1 1 d U
O34 O 0.5125(7) 0.7211(7) 0.2647(3) 0.044(3) Uani 1 1 d U
O35 O 0.2987(7) 1.0636(7) 0.0921(3) 0.044(3) Uani 1 1 d U
O36 O 0.7536(8) 0.3709(7) 0.3360(4) 0.046(3) Uani 1 1 d U
O37 O 0.5680(8) 1.3116(7) 0.0723(4) 0.050(3) Uani 1 1 d U
O38 O 0.5026(7) 1.1206(6) 0.0879(3) 0.037(3) Uani 1 1 d U
O39 O 0.4723(7) 1.1454(7) 0.2678(3) 0.042(3) Uani 1 1 d U
O40 O 0.4810(7) 1.0156(7) 0.2718(3) 0.041(3) Uani 1 1 d U
O41 O 0.4398(8) 0.8397(7) 0.1079(3) 0.046(3) Uani 1 1 d U
O42 O 0.9972(7) 0.5651(7) 0.4291(4) 0.042(3) Uani 1 1 d U
O43 O 0.7582(7) 0.4437(6) 0.2750(3) 0.039(3) Uani 1 1 d U
O44 O 0.8181(7) 1.1576(8) 0.2466(4) 0.053(3) Uani 1 1 d U
O45 O 0.5762(8) 1.2401(7) 0.2653(3) 0.045(3) Uani 1 1 d U
O46 O 0.6910(8) 0.8222(7) 0.4826(4) 0.048(3) Uani 1 1 d U
O47 O 0.7612(6) 0.5196(6) 0.3427(3) 0.032(2) Uani 1 1 d U
O48 O 0.7021(7) 0.5501(7) 0.2357(3) 0.044(3) Uani 1 1 d U
O49 O 0.3076(7) 1.0264(7) 0.1617(3) 0.046(3) Uani 1 1 d U
O50 O 0.3711(7) 1.0662(7) 0.2283(3) 0.047(3) Uani 1 1 d U
O51 O 0.7010(7) 0.6296(6) 0.3040(3) 0.036(3) Uani 1 1 d U
O52 O 0.8066(8) 1.2168(8) 0.1021(4) 0.056(3) Uani 1 1 d U
O53 O 0.4578(8) 1.2349(7) 0.0369(4) 0.050(3) Uani 1 1 d U
O54 O 0.5711(8) 1.0229(7) 0.0034(3) 0.049(3) Uani 1 1 d U
O55 O 0.5565(8) 0.7983(8) 0.1522(4) 0.057(3) Uani 1 1 d U
O56 O 0.7101(9) 1.0108(8) 0.0254(4) 0.062(3) Uani 1 1 d U
O57 O 0.7987(8) 1.1079(8) 0.0600(4) 0.059(3) Uani 1 1 d U
O58 O 0.8486(8) 0.7561(7) 0.2747(4) 0.049(3) Uani 1 1 d U
O59 O 0.6255(8) 0.8357(7) 0.2206(4) 0.050(3) Uani 1 1 d U
O60 O 0.7471(8) 0.9056(7) 0.3562(4) 0.051(3) Uani 1 1 d U
O61 O 0.4333(7) 0.6208(7) 0.3796(3) 0.044(3) Uani 1 1 d U
O62 O 0.5613(9) 0.8296(7) 0.0822(4) 0.056(3) Uani 1 1 d U
O63 O 0.6096(8) 0.6560(7) 0.2321(4) 0.052(3) Uani 1 1 d U
O64 O 0.3552(7) 1.1469(6) 0.0463(3) 0.039(3) Uani 1 1 d U
O65 O 0.4582(8) 1.1121(7) 0.0091(3) 0.049(3) Uani 1 1 d U
O66 O 0.6025(9) 1.3241(7) 0.2145(4) 0.052(3) Uani 1 1 d U
O67 O 0.7119(8) 1.2509(7) 0.2539(4) 0.056(3) Uani 1 1 d U
O68 O 0.5865(8) 0.4239(7) 0.4294(4) 0.054(3) Uani 1 1 d U
O69 O 0.9329(8) 0.5657(8) 0.4883(4) 0.051(3) Uani 1 1 d U
O70 O 0.4887(7) 0.6569(8) 0.4470(4) 0.055(3) Uani 1 1 d U
O71 O 0.4904(8) 0.5285(8) 0.4276(4) 0.055(3) Uani 1 1 d U
O72 O 0.8698(8) 1.1032(8) 0.1294(4) 0.055(3) Uani 1 1 d U
O73 O 0.3342(7) 0.9368(7) 0.1107(3) 0.045(3) Uani 1 1 d U
O74 O 0.8558(8) 0.8492(7) 0.3255(4) 0.058(3) Uani 1 1 d U
O75 O 0.7004(8) 1.3142(6) 0.1066(3) 0.045(3) Uani 1 1 d U
O76 O 0.8130(7) 1.0245(8) 0.2549(4) 0.053(3) Uani 1 1 d U
O77 O 0.7504(8) 0.6774(7) 0.2358(4) 0.052(3) Uani 1 1 d U
O78 O 0.6251(9) 0.9091(8) 0.0350(4) 0.059(3) Uani 1 1 d U
O79 O 0.5917(9) 1.3481(7) 0.1406(4) 0.052(3) Uani 1 1 d U
O80 O 0.6805(8) 0.3664(7) 0.3942(4) 0.053(3) Uani 1 1 d U
O81 O 0.8742(7) 1.0707(8) 0.2021(4) 0.049(3) Uani 1 1 d U
O82 O 0.7065(9) 0.8963(7) 0.4225(4) 0.056(3) Uani 1 1 d U
O83 O 0.9264(9) 0.9976(8) 0.3357(5) 0.074(4) Uani 1 1 d U
O84 O 0.7615(10) 1.0622(8) 0.3376(5) 0.076(5) Uani 1 1 d U
O85 O 0.6666(10) 1.2388(9) 0.3559(5) 0.079(5) Uani 1 1 d U
O86 O 0.6149(9) 1.0772(8) 0.3212(5) 0.066(4) Uani 1 1 d U
O87 O 0.8773(14) 0.8433(14) 0.4830(7) 0.129(6) Uani 1 1 d U
O88 O 0.4982(12) 0.6425(12) 0.1659(6) 0.111(6) Uani 1 1 d U
O89 O 1.0351(12) 0.3697(12) 0.4283(6) 0.112(6) Uani 1 1 d U
O90 O 0.3758(12) 1.3752(11) 0.0071(6) 0.100(6) Uani 1 1 d U
O91 O 0.8733(10) 0.3926(10) 0.4258(5) 0.089(5) Uani 1 1 d U
O92 O 0.4023(12) 0.8926(10) 0.2315(6) 0.101(5) Uani 1 1 d U
O93 O 0.6868(10) 0.5316(10) 0.5372(5) 0.082(5) Uani 1 1 d U
O94 O 0.7927(9) 0.1959(9) 0.3242(4) 0.065(4) Uani 1 1 d U
O95 O 0.3902(13) 0.7555(13) 0.1871(7) 0.121(6) Uani 1 1 d U
O96 O 0.9381(15) 0.8016(15) 0.2050(8) 0.147(7) Uani 1 1 d U
O97 O 0.8112(17) 0.6910(13) 0.1505(8) 0.142(7) Uani 1 1 d U
O98 O 0.7696(12) 0.8206(12) 0.1944(6) 0.111(5) Uani 1 1 d U
O99 O 0.8376(16) 0.9996(12) 0.4756(7) 0.131(7) Uani 1 1 d U
O100 O 0.6404(14) 0.3496(14) 0.5350(7) 0.128(7) Uani 1 1 d U
O101 O 0.2644(13) 0.8581(13) 0.1905(6) 0.116(6) Uani 1 1 d U
O102 O 0.9288(12) 0.7434(11) 0.5260(5) 0.095(4) Uani 1 1 d U
O103 O 0.9665(11) 0.9072(11) 0.3857(6) 0.099(5) Uani 1 1 d U
O104 O 0.0435(16) 0.8941(19) 0.3378(7) 0.171(10) Uani 1 1 d U
O105 O 0.5427(12) 1.4505(11) 0.0185(7) 0.121(7) Uani 1 1 d U
O106 O 0.759(2) 0.064(2) 0.4183(9) 0.190(11) Uani 1 1 d U
O107 O 0.1425(17) 0.9614(14) 0.1791(8) 0.152(8) Uani 1 1 d U
O108 O 0.5092(12) 0.4271(12) 0.4944(6) 0.111(6) Uani 1 1 d U
O109 O 0.0142(19) 0.790(2) 0.4135(9) 0.195(10) Uani 1 1 d U
O110 O 0.8937(13) 0.9143(12) 0.4180(7) 0.112(5) Uani 1 1 d U
O111 O 0.665(2) 0.1794(19) 0.4265(9) 0.190(11) Uani 1 1 d U
O112 O 0.024(2) 0.699(2) 0.5074(11) 0.231(12) Uani 1 1 d U
O113 O 0.045(2) 0.706(2) 0.4545(11) 0.228(11) Uani 1 1 d U
O114 O 0.9361(18) 0.8504(17) 0.1263(9) 0.170(7) Uani 1 1 d U
O115 O 0.8117(15) 0.9181(14) 0.0684(7) 0.130(5) Uani 1 1 d U
O116 O 0.8964(13) 0.2938(12) 0.3956(7) 0.115(5) Uani 1 1 d U
O117 O 0.8364(19) 0.7613(17) 0.0896(9) 0.173(7) Uani 1 1 d U
O118 O 0.7266(12) 0.9305(11) 0.1625(6) 0.099(4) Uani 1 1 d U
Pd1 Pd 0.76308(7) 0.65839(7) 0.48130(3) 0.0274(3) Uani 1 1 d .
Pd2 Pd 0.54973(7) 0.99791(7) 0.23463(3) 0.0262(3) Uani 1 1 d .
Pd3 Pd 0.89443(7) 0.58585(7) 0.43517(3) 0.0285(3) Uani 1 1 d .
Pd4 Pd 0.72005(8) 0.44240(7) 0.36863(4) 0.0302(3) Uani 1 1 d .
Pd5 Pd 0.40997(7) 1.05206(7) 0.18065(4) 0.0298(3) Uani 1 1 d .
Pd6 Pd 0.54251(8) 1.15989(7) 0.23225(4) 0.0315(3) Uani 1 1 d .
Pd7 Pd 0.90612(7) 0.67839(6) 0.35731(4) 0.0266(3) Uani 1 1 d .
Pd8 Pd 0.53218(8) 1.21690(7) 0.08161(4) 0.0347(3) Uani 1 1 d .
Pd9 Pd 0.72887(7) 0.53505(7) 0.29059(3) 0.0294(3) Uani 1 1 d .
Pd10 Pd 0.71540(8) 0.99971(8) 0.22647(4) 0.0341(3) Uani 1 1 d .
Pd11 Pd 0.71314(8) 1.16687(8) 0.22316(4) 0.0382(4) Uani 1 1 d .
Pd12 Pd 0.53740(8) 1.07092(8) 0.04697(4) 0.0355(3) Uani 1 1 d .
Pd13 Pd 0.70639(8) 1.21083(8) 0.11359(4) 0.0372(4) Uani 1 1 d .
Pd14 Pd 0.40113(8) 1.09221(7) 0.09033(4) 0.0329(3) Uani 1 1 d .
Pd15 Pd 0.60301(8) 1.26243(7) 0.17036(4) 0.0365(4) Uani 1 1 d .
Pd16 Pd 0.58896(8) 0.89105(7) 0.17583(4) 0.0317(3) Uani 1 1 d .
Pd17 Pd 0.79118(8) 1.09193(8) 0.16102(4) 0.0389(4) Uani 1 1 d .
Pd18 Pd 0.70794(8) 1.06314(8) 0.07322(4) 0.0390(4) Uani 1 1 d .
Pd19 Pd 0.58772(9) 0.92868(8) 0.08320(4) 0.0405(4) Uani 1 1 d .
Pd20 Pd 0.69986(8) 0.79497(7) 0.43073(4) 0.0301(3) Uani 1 1 d .
Pd21 Pd 0.59051(8) 0.52041(8) 0.41389(4) 0.0364(3) Uani 1 1 d .
Pd22 Pd 0.60479(8) 0.67315(7) 0.28522(4) 0.0318(3) Uani 1 1 d .
Pd23 Pd 0.77646(8) 0.69491(7) 0.29030(4) 0.0324(3) Uani 1 1 d .
Pd24 Pd 0.75602(8) 0.50574(7) 0.45123(4) 0.0318(3) Uani 1 1 d .
Pd25 Pd 0.60560(7) 0.78921(7) 0.34799(4) 0.0289(3) Uani 1 1 d .
Pd26 Pd 0.86729(7) 0.51620(7) 0.35333(3) 0.0265(3) Uani 1 1 d .
Pd27 Pd 0.59355(7) 0.67456(8) 0.44385(4) 0.0336(3) Uani 1 1 d .
Pd28 Pd 0.78079(8) 0.80861(7) 0.35162(4) 0.0309(3) Uani 1 1 d .
Pd29 Pd 0.51675(7) 0.65540(7) 0.35838(4) 0.0294(3) Uani 1 1 d .
Pd30 Pd 0.44223(8) 0.94046(7) 0.12127(4) 0.0317(3) Uani 1 1 d .
Se1 Se 0.42104(10) 1.07635(9) 0.27008(5) 0.0326(4) Uani 1 1 d .
Se2 Se 0.45596(10) 0.75616(10) 0.29048(5) 0.0367(4) Uani 1 1 d .
Se3 Se 1.03149(9) 0.56611(9) 0.38906(5) 0.0310(4) Uani 1 1 d .
Se4 Se 0.64944(11) 0.86657(10) 0.26361(5) 0.0357(4) Uani 1 1 d .
Se5 Se 0.88209(11) 0.54863(10) 0.52100(5) 0.0370(5) Uani 1 1 d .
Se6 Se 0.68418(11) 0.93233(9) 0.38071(5) 0.0383(4) Uani 1 1 d .
Se7 Se 0.66346(10) 0.77120(10) 0.51372(5) 0.0361(4) Uani 1 1 d .
Se8 Se 0.51079(12) 0.79021(10) 0.10918(5) 0.0429(5) Uani 1 1 d .
Se9 Se 0.80459(10) 0.38548(9) 0.30351(5) 0.0337(4) Uani 1 1 d .
Se10 Se 0.62395(13) 1.35844(10) 0.10085(5) 0.0469(5) Uani 1 1 d .
Se11 Se 0.40365(12) 1.17427(11) 0.01372(5) 0.0451(5) Uani 1 1 d .
Se12 Se 0.65516(12) 0.36847(10) 0.43617(5) 0.0442(5) Uani 1 1 d .
Se13 Se 0.43740(10) 0.59457(12) 0.42415(6) 0.0467(5) Uani 1 1 d .
Se14 Se 0.27664(10) 0.99771(11) 0.11797(5) 0.0386(5) Uani 1 1 d .
Se15 Se 0.63667(12) 1.29668(10) 0.25788(5) 0.0440(5) Uani 1 1 d .
Se16 Se 0.90931(11) 0.80626(10) 0.30141(6) 0.0415(5) Uani 1 1 d .
Se17 Se 0.86727(11) 1.08656(12) 0.24723(6) 0.0462(5) Uani 1 1 d .
Se18 Se 0.68371(12) 0.62677(11) 0.21524(5) 0.0445(5) Uani 1 1 d .
Se19 Se 0.63572(12) 0.96879(12) 0.00408(6) 0.0490(6) Uani 1 1 d .
Se20 Se 0.85632(12) 1.15133(13) 0.09054(6) 0.0515(6) Uani 1 1 d .

loop_
_atom_site_aniso_label
_atom_site_aniso_U_11
_atom_site_aniso_U_22
_atom_site_aniso_U_33
_atom_site_aniso_U_23
_atom_site_aniso_U_13
_atom_site_aniso_U_12
Na1 0.051(4) 0.041(4) 0.036(4) 0.007(3) 0.013(3) 0.018(3)
Na2 0.079(5) 0.055(5) 0.034(4) -0.002(3) 0.014(4) 0.050(4)
Na3 0.053(4) 0.039(4) 0.043(4) 0.012(3) 0.003(3) -0.004(3)
Na4 0.040(4) 0.051(5) 0.036(4) 0.010(3) 0.015(3) 0.001(4)
Na5 0.113(8) 0.117(8) 0.082(7) 0.018(6) 0.048(6) -0.015(7)
Na6 0.101(7) 0.066(6) 0.046(5) -0.008(4) 0.032(5) -0.019(5)
Na7 0.080(6) 0.061(5) 0.071(6) -0.011(5) 0.024(5) -0.003(5)
Na8 0.071(6) 0.080(6) 0.042(5) -0.004(4) 0.000(4) 0.011(5)
Na9 0.063(5) 0.082(6) 0.039(4) 0.025(4) 0.008(4) 0.014(4)
Na10 0.077(5) 0.074(5) 0.032(4) 0.015(4) 0.015(4) 0.028(4)
Na11 0.066(5) 0.062(5) 0.039(4) 0.016(4) 0.011(4) 0.001(4)
O1 0.045(7) 0.046(7) 0.045(7) 0.003(6) 0.010(6) -0.001(6)
O2 0.041(7) 0.056(7) 0.033(6) 0.002(6) -0.003(5) -0.008(6)
O3 0.033(5) 0.045(6) 0.019(5) 0.001(4) 0.003(4) 0.002(5)
O4 0.036(5) 0.027(5) 0.026(5) 0.004(4) 0.004(4) -0.010(4)
O5 0.036(5) 0.036(5) 0.022(5) -0.005(4) 0.004(4) 0.008(5)
O6 0.040(5) 0.030(5) 0.025(5) 0.006(4) 0.005(4) -0.007(5)
O7 0.044(5) 0.046(5) 0.046(5) 0.009(5) 0.007(5) -0.011(5)
O8 0.029(5) 0.034(5) 0.025(5) 0.002(4) 0.001(4) 0.004(5)
O9 0.057(6) 0.047(6) 0.027(5) 0.000(5) 0.011(5) 0.025(5)
O10 0.036(5) 0.038(5) 0.021(5) 0.010(4) 0.008(4) 0.013(5)
O11 0.033(5) 0.027(5) 0.028(5) 0.001(4) 0.001(4) 0.009(4)
O12 0.047(6) 0.031(5) 0.035(5) 0.001(5) 0.008(5) -0.007(5)
O13 0.039(5) 0.037(5) 0.030(5) -0.003(5) 0.003(5) 0.004(5)
O14 0.048(6) 0.046(6) 0.034(5) -0.010(5) 0.008(5) -0.016(5)
O15 0.045(6) 0.034(6) 0.053(6) -0.003(5) 0.022(5) 0.001(5)
O16 0.047(6) 0.040(5) 0.029(5) 0.002(5) 0.007(5) -0.014(5)
O17 0.048(6) 0.034(5) 0.032(5) -0.007(5) 0.011(5) 0.006(5)
O18 0.041(5) 0.026(5) 0.033(5) -0.011(4) 0.014(5) 0.002(5)
O19 0.041(6) 0.034(6) 0.045(6) -0.017(5) 0.006(5) -0.003(5)
O20 0.044(6) 0.058(7) 0.046(6) -0.004(6) 0.017(6) 0.012(6)
O21 0.042(5) 0.035(5) 0.029(5) -0.004(4) 0.010(4) -0.004(5)
O22 0.044(6) 0.046(6) 0.043(6) 0.005(5) 0.007(5) 0.000(5)
O23 0.056(6) 0.051(6) 0.032(5) -0.002(5) 0.006(5) 0.030(5)
O24 0.052(6) 0.058(6) 0.036(6) 0.005(5) -0.002(5) 0.017(5)
O25 0.054(6) 0.036(5) 0.025(5) 0.001(5) -0.002(5) -0.020(5)
O26 0.038(5) 0.057(6) 0.033(5) 0.010(5) 0.013(5) -0.014(5)
O27 0.052(6) 0.038(5) 0.033(5) 0.011(5) 0.015(5) 0.012(5)
O28 0.054(6) 0.050(6) 0.022(5) 0.003(5) 0.008(5) -0.024(5)
O29 0.073(7) 0.044(6) 0.042(6) -0.001(5) 0.001(6) 0.001(6)
O30 0.038(6) 0.037(6) 0.043(6) 0.006(5) 0.015(5) 0.000(5)
O31 0.034(6) 0.043(6) 0.045(6) -0.007(5) 0.002(5) 0.008(5)
O32 0.051(6) 0.033(5) 0.042(6) 0.002(5) 0.007(5) 0.007(5)
O33 0.035(6) 0.046(6) 0.042(6) 0.013(5) 0.002(5) -0.008(5)
O34 0.049(6) 0.049(6) 0.035(5) 0.006(5) 0.009(5) 0.019(5)
O35 0.047(6) 0.049(7) 0.034(6) 0.008(5) 0.005(5) -0.004(6)
O36 0.059(6) 0.040(6) 0.040(6) -0.001(5) 0.014(5) -0.010(5)
O37 0.062(7) 0.042(6) 0.042(6) 0.006(5) -0.002(5) -0.008(6)
O38 0.049(6) 0.034(5) 0.027(5) -0.005(5) 0.005(5) -0.018(5)
O39 0.046(6) 0.044(6) 0.038(6) -0.008(5) 0.014(5) -0.002(5)
O40 0.050(6) 0.046(6) 0.029(5) 0.002(5) 0.012(5) 0.002(5)
O41 0.060(7) 0.044(6) 0.031(6) -0.004(5) -0.003(5) -0.013(6)
O42 0.047(6) 0.045(6) 0.033(6) -0.003(5) 0.006(5) 0.005(5)
O43 0.047(6) 0.033(6) 0.035(6) 0.004(5) 0.004(5) 0.012(5)
O44 0.035(6) 0.072(7) 0.048(7) -0.009(6) -0.006(6) -0.021(6)
O45 0.069(7) 0.044(6) 0.026(5) -0.006(5) 0.020(5) -0.008(6)
O46 0.061(6) 0.046(6) 0.038(6) 0.001(5) 0.009(5) 0.005(6)
O47 0.042(5) 0.037(5) 0.019(5) -0.001(4) 0.012(4) -0.001(5)
O48 0.053(7) 0.046(6) 0.031(6) -0.001(5) 0.002(5) 0.016(6)
O49 0.048(6) 0.063(7) 0.029(6) -0.001(5) 0.009(5) -0.009(6)
O50 0.049(6) 0.062(7) 0.030(6) -0.002(5) 0.011(5) -0.005(6)
O51 0.045(6) 0.034(5) 0.029(5) 0.002(5) 0.008(5) 0.006(5)
O52 0.055(7) 0.065(7) 0.048(7) 0.016(6) 0.010(6) -0.023(6)
O53 0.062(7) 0.048(6) 0.037(6) 0.011(5) 0.000(5) -0.005(6)
O54 0.063(7) 0.060(7) 0.025(6) -0.020(5) 0.013(5) -0.016(6)
O55 0.068(7) 0.053(6) 0.047(6) 0.000(6) 0.000(6) -0.006(6)
O56 0.072(7) 0.076(7) 0.042(6) -0.024(6) 0.024(6) -0.020(6)
O57 0.061(7) 0.076(7) 0.043(6) -0.005(6) 0.017(6) -0.042(6)
O58 0.053(6) 0.050(6) 0.048(6) 0.013(5) 0.025(5) -0.016(5)
O59 0.059(6) 0.046(6) 0.045(5) 0.008(5) 0.012(5) -0.002(5)
O60 0.055(6) 0.044(6) 0.060(6) 0.002(5) 0.026(5) 0.005(5)
O61 0.034(6) 0.072(7) 0.028(6) 0.009(6) 0.008(5) -0.002(6)
O62 0.076(7) 0.053(7) 0.043(7) -0.002(6) 0.022(6) -0.016(6)
O63 0.065(6) 0.057(6) 0.033(5) 0.008(5) 0.006(5) 0.014(6)
O64 0.047(6) 0.040(6) 0.031(6) 0.012(5) 0.003(5) -0.013(5)
O65 0.067(7) 0.052(7) 0.025(6) -0.002(5) -0.004(6) 0.000(6)
O66 0.077(8) 0.046(7) 0.035(6) -0.002(5) 0.016(6) -0.001(6)
O67 0.062(7) 0.055(7) 0.045(7) -0.020(6) -0.009(6) -0.016(6)
O68 0.065(7) 0.054(7) 0.049(6) 0.009(6) 0.025(6) 0.001(6)
O69 0.054(6) 0.068(7) 0.030(5) 0.004(5) 0.003(5) 0.018(6)
O70 0.033(6) 0.084(8) 0.048(7) -0.007(6) 0.008(5) 0.006(6)
O71 0.047(6) 0.072(7) 0.049(6) 0.011(6) 0.014(6) 0.001(6)
O72 0.052(7) 0.076(8) 0.037(6) 0.018(6) 0.009(6) -0.015(6)
O73 0.044(6) 0.054(7) 0.035(6) 0.001(5) 0.005(5) -0.014(6)
O74 0.058(6) 0.047(6) 0.072(6) 0.009(5) 0.023(5) 0.000(5)
O75 0.069(7) 0.035(6) 0.034(6) 0.003(5) 0.017(6) -0.032(6)
O76 0.041(6) 0.063(7) 0.050(6) 0.011(6) -0.010(5) -0.023(6)
O77 0.063(7) 0.060(7) 0.034(6) 0.004(5) 0.010(5) -0.005(6)
O78 0.074(7) 0.057(7) 0.056(7) -0.017(6) 0.039(6) -0.024(6)
O79 0.086(8) 0.040(6) 0.034(6) -0.002(5) 0.016(6) -0.020(6)
O80 0.068(7) 0.044(7) 0.048(7) -0.005(6) 0.016(6) -0.011(6)
O81 0.038(6) 0.073(7) 0.033(6) 0.009(6) -0.001(5) 0.000(6)
O82 0.069(7) 0.048(6) 0.051(6) 0.003(5) 0.007(6) -0.010(6)
O83 0.071(9) 0.058(9) 0.088(10) -0.005(8) -0.003(8) -0.014(8)
O84 0.074(10) 0.043(8) 0.104(11) -0.006(8) -0.006(9) -0.003(8)
O85 0.087(11) 0.069(10) 0.079(11) -0.020(9) 0.002(9) -0.023(9)
O86 0.059(8) 0.065(9) 0.071(9) -0.009(8) 0.007(7) 0.000(7)
O87 0.121(13) 0.149(13) 0.123(13) -0.009(12) 0.043(11) 0.023(12)
O88 0.101(12) 0.122(14) 0.095(12) -0.018(11) -0.030(11) -0.008(12)
O89 0.111(13) 0.138(14) 0.092(12) 0.005(11) 0.030(11) 0.068(12)
O90 0.100(13) 0.091(13) 0.115(14) 0.021(11) 0.030(11) 0.013(11)
O91 0.082(10) 0.096(11) 0.084(10) -0.011(9) -0.007(9) 0.019(9)
O92 0.119(11) 0.075(10) 0.098(11) -0.006(9) -0.012(10) -0.045(9)
O93 0.090(10) 0.098(11) 0.061(9) 0.008(9) 0.023(8) 0.016(9)
O94 0.058(8) 0.085(10) 0.055(8) -0.001(8) 0.013(7) 0.004(8)
O95 0.116(12) 0.129(12) 0.111(12) -0.002(11) -0.001(11) 0.012(11)
O96 0.137(14) 0.157(15) 0.153(15) 0.045(13) 0.045(13) 0.023(13)
O97 0.186(15) 0.122(14) 0.127(14) -0.018(12) 0.055(13) 0.035(13)
O98 0.113(11) 0.115(11) 0.116(11) 0.008(10) 0.052(10) 0.030(10)
O99 0.176(16) 0.094(13) 0.136(15) -0.007(12) 0.067(13) -0.026(13)
O100 0.123(14) 0.149(15) 0.112(14) 0.003(13) 0.021(12) -0.038(13)
O101 0.126(13) 0.126(13) 0.097(12) -0.021(11) 0.019(11) -0.041(11)
O102 0.108(9) 0.094(8) 0.075(8) 0.010(8) -0.006(8) 0.009(8)
O103 0.096(9) 0.092(9) 0.109(10) 0.010(9) 0.018(9) -0.029(8)
O104 0.16(2) 0.25(3) 0.097(16) -0.011(17) 0.008(15) -0.111(19)
O105 0.110(14) 0.079(12) 0.164(17) 0.029(12) -0.008(13) -0.040(11)
O106 0.20(3) 0.22(3) 0.15(2) -0.03(2) 0.04(2) -0.04(2)
O107 0.176(18) 0.132(16) 0.144(17) -0.049(14) 0.011(15) -0.049(15)
O108 0.105(11) 0.127(11) 0.095(11) -0.017(10) 0.003(10) -0.005(10)
O109 0.20(2) 0.26(2) 0.129(16) -0.018(16) 0.033(15) -0.098(19)
O110 0.117(9) 0.100(8) 0.114(9) 0.002(8) 0.007(8) -0.015(8)
O111 0.22(3) 0.21(3) 0.14(2) -0.02(2) 0.03(2) -0.04(2)
O112 0.24(3) 0.27(3) 0.18(2) -0.03(2) 0.03(2) -0.04(2)
O113 0.23(2) 0.27(2) 0.181(19) -0.034(19) 0.028(18) -0.06(2)
O114 0.167(14) 0.181(14) 0.162(14) -0.016(13) 0.030(13) 0.053(13)
O115 0.137(10) 0.140(10) 0.114(9) -0.021(9) 0.023(9) 0.012(9)
O116 0.126(10) 0.101(10) 0.111(10) 0.000(9) -0.006(9) 0.004(9)
O117 0.185(14) 0.182(14) 0.157(14) -0.026(13) 0.041(13) 0.046(13)
O118 0.099(8) 0.100(8) 0.092(8) 0.002(7) -0.002(7) -0.009(7)
Pd1 0.0337(7) 0.0322(8) 0.0161(6) -0.0019(5) 0.0033(5) 0.0100(6)
Pd2 0.0314(7) 0.0276(7) 0.0200(6) 0.0006(5) 0.0057(5) -0.0005(6)
Pd3 0.0318(7) 0.0331(8) 0.0203(6) -0.0005(5) 0.0031(5) 0.0096(6)
Pd4 0.0386(8) 0.0289(7) 0.0242(7) -0.0005(6) 0.0088(6) -0.0048(6)
Pd5 0.0312(7) 0.0390(8) 0.0198(6) 0.0026(6) 0.0063(5) -0.0038(6)
Pd6 0.0446(8) 0.0285(8) 0.0226(7) -0.0003(6) 0.0090(6) -0.0044(6)
Pd7 0.0300(7) 0.0257(7) 0.0246(7) 0.0007(5) 0.0061(5) 0.0009(6)
Pd8 0.0463(9) 0.0372(8) 0.0205(7) 0.0028(6) 0.0049(6) -0.0133(7)
Pd9 0.0321(7) 0.0373(8) 0.0194(6) -0.0015(6) 0.0060(5) 0.0027(6)
Pd10 0.0323(8) 0.0435(9) 0.0262(7) 0.0059(6) 0.0038(6) -0.0029(7)
Pd11 0.0390(8) 0.0437(9) 0.0305(8) -0.0019(7) 0.0012(6) -0.0108(7)
Pd12 0.0400(8) 0.0426(9) 0.0250(7) -0.0054(6) 0.0080(6) -0.0151(7)
Pd13 0.0453(9) 0.0429(9) 0.0238(7) 0.0045(6) 0.0063(6) -0.0204(7)
Pd14 0.0391(8) 0.0378(8) 0.0210(7) 0.0009(6) 0.0028(6) -0.0093(7)
Pd15 0.0532(9) 0.0334(8) 0.0230(7) 0.0005(6) 0.0068(6) -0.0140(7)
Pd16 0.0387(8) 0.0287(8) 0.0280(7) -0.0006(6) 0.0062(6) -0.0018(6)
Pd17 0.0355(8) 0.0477(10) 0.0335(8) 0.0030(7) 0.0062(6) -0.0128(7)
Pd18 0.0401(9) 0.0497(10) 0.0293(8) -0.0026(7) 0.0119(6) -0.0132(7)
Pd19 0.0531(9) 0.0385(9) 0.0329(8) -0.0087(7) 0.0165(7) -0.0109(7)
Pd20 0.0395(8) 0.0288(7) 0.0216(7) -0.0027(6) 0.0039(6) 0.0085(6)
Pd21 0.0406(8) 0.0423(9) 0.0276(7) 0.0017(6) 0.0091(6) -0.0063(7)
Pd22 0.0385(8) 0.0363(8) 0.0199(7) 0.0025(6) 0.0026(6) 0.0084(6)
Pd23 0.0384(8) 0.0337(8) 0.0259(7) 0.0036(6) 0.0074(6) 0.0068(6)
Pd24 0.0440(8) 0.0311(8) 0.0206(7) 0.0003(6) 0.0061(6) 0.0068(6)
Pd25 0.0337(7) 0.0263(7) 0.0269(7) 0.0011(6) 0.0057(6) 0.0070(6)
Pd26 0.0291(7) 0.0288(7) 0.0223(7) -0.0010(5) 0.0062(5) 0.0029(6)
Pd27 0.0322(8) 0.0477(9) 0.0215(7) -0.0058(6) 0.0058(6) 0.0040(7)
Pd28 0.0350(8) 0.0239(7) 0.0345(8) 0.0038(6) 0.0072(6) 0.0021(6)
Pd29 0.0293(7) 0.0350(8) 0.0235(7) 0.0012(6) 0.0032(5) 0.0006(6)
Pd30 0.0389(8) 0.0336(8) 0.0220(7) 0.0001(6) 0.0029(6) -0.0124(6)
Se1 0.0378(10) 0.0379(11) 0.0251(9) -0.0005(8) 0.0138(8) 0.0025(8)
Se2 0.0350(10) 0.0406(11) 0.0324(10) 0.0044(8) -0.0008(8) 0.0070(9)
Se3 0.0264(9) 0.0370(11) 0.0299(9) 0.0004(8) 0.0051(7) 0.0053(8)
Se4 0.0420(11) 0.0324(10) 0.0322(10) 0.0084(8) 0.0047(8) 0.0011(8)
Se5 0.0433(11) 0.0481(12) 0.0180(9) 0.0014(8) 0.0002(8) 0.0206(9)
Se6 0.0503(12) 0.0213(10) 0.0430(11) -0.0031(8) 0.0071(9) 0.0047(8)
Se7 0.0459(11) 0.0439(11) 0.0189(9) -0.0077(8) 0.0065(8) 0.0150(9)
Se8 0.0637(14) 0.0302(11) 0.0355(11) -0.0049(8) 0.0099(10) -0.0132(10)
Se9 0.0419(11) 0.0288(10) 0.0314(10) -0.0058(8) 0.0091(8) 0.0007(8)
Se10 0.0711(15) 0.0380(12) 0.0295(10) 0.0075(9) 0.0016(10) -0.0203(11)
Se11 0.0561(13) 0.0543(13) 0.0224(9) 0.0081(9) -0.0009(9) -0.0125(11)
Se12 0.0691(14) 0.0339(11) 0.0335(10) 0.0000(9) 0.0208(10) -0.0119(10)
Se13 0.0292(10) 0.0787(16) 0.0337(11) 0.0041(10) 0.0101(8) -0.0057(10)
Se14 0.0326(10) 0.0537(13) 0.0281(10) 0.0042(9) 0.0008(8) -0.0147(9)
Se15 0.0661(14) 0.0365(11) 0.0293(10) -0.0062(8) 0.0076(9) -0.0147(10)
Se16 0.0441(12) 0.0381(11) 0.0453(12) 0.0137(9) 0.0165(9) -0.0005(9)
Se17 0.0358(11) 0.0590(14) 0.0407(11) 0.0061(10) -0.0036(9) -0.0118(10)
Se18 0.0588(13) 0.0579(13) 0.0166(9) 0.0044(8) 0.0055(8) 0.0084(11)
Se19 0.0618(14) 0.0545(13) 0.0368(11) -0.0153(10) 0.0262(10) -0.0212(11)
Se20 0.0466(12) 0.0742(16) 0.0361(11) -0.0009(11) 0.0143(9) -0.0285(12)

loop_
_atom_type_symbol
_atom_type_description
_atom_type_scat_dispersion_real
_atom_type_scat_dispersion_imag
_atom_type_scat_source
O O 0.0106 0.0060 'International Tables Vol C Tables 4.2.6.8 and 6.1.1.4'
Se Se -0.0929 2.2259 'International Tables Vol C Tables 4.2.6.8 and 6.1.1.4'
Pd Pd -0.9988 1.0072 'International Tables Vol C Tables 4.2.6.8 and 6.1.1.4'
Na Na 0.0362 0.0249 'International Tables Vol C Tables 4.2.6.8 and 6.1.1.4'

loop_
_geom_angle_atom_site_label_1
_geom_angle_atom_site_label_2
_geom_angle_atom_site_label_3
_geom_angle
_geom_angle_site_symmetry_1
_geom_angle_site_symmetry_3
O22 Na1 O31 134.1(6) . 3_455
O22 Na1 O40 134.8(6) . .
O31 Na1 O40 87.6(5) 3_455 .
O22 Na1 O19 92.1(5) . 3_455
O31 Na1 O19 67.8(5) 3_455 3_455
O40 Na1 O19 89.0(5) . 3_455
O22 Na1 O32 70.8(5) . .
O31 Na1 O32 91.2(5) 3_455 .
O40 Na1 O32 136.0(6) . .
O19 Na1 O32 130.8(6) 3_455 .
O22 Na1 O27 85.0(5) . .
O31 Na1 O27 137.5(6) 3_455 .
O40 Na1 O27 65.5(5) . .
O19 Na1 O27 138.3(6) 3_455 .
O32 Na1 O27 87.3(5) . .
O22 Na1 Pd25 34.9(4) . .
O31 Na1 Pd25 121.0(4) 3_455 .
O40 Na1 Pd25 145.0(4) . .
O19 Na1 Pd25 119.0(4) 3_455 .
O32 Na1 Pd25 36.7(3) . .
O27 Na1 Pd25 79.5(3) . .
O22 Na1 Pd26 121.0(5) . 3_455
O31 Na1 Pd26 34.1(3) 3_455 3_455
O40 Na1 Pd26 81.7(4) . 3_455
O19 Na1 Pd26 34.7(3) 3_455 3_455
O32 Na1 Pd26 118.6(4) . 3_455
O27 Na1 Pd26 147.2(4) . 3_455
Pd25 Na1 Pd26 133.3(2) . 3_455
O22 Na1 Pd2 111.3(4) . .
O31 Na1 Pd2 114.6(4) 3_455 .
O40 Na1 Pd2 32.9(3) . .
O19 Na1 Pd2 115.7(4) 3_455 .
O32 Na1 Pd2 113.5(4) . .
O27 Na1 Pd2 32.6(3) . .
Pd25 Na1 Pd2 112.1(2) . .
Pd26 Na1 Pd2 114.6(2) 3_455 .
O23 Na2 O52 136.1(7) . 2_575
O23 Na2 O75 135.5(7) . 2_575
O52 Na2 O75 70.8(5) 2_575 2_575
O23 Na2 O73 89.9(5) . 4_565
O52 Na2 O73 129.8(6) 2_575 4_565
O75 Na2 O73 90.7(5) 2_575 4_565
O23 Na2 O9 67.1(5) . .
O52 Na2 O9 86.7(5) 2_575 .
O75 Na2 O9 84.3(5) 2_575 .
O73 Na2 O9 138.9(6) 4_565 .
O23 Na2 O41 90.8(5) . 4_565
O52 Na2 O41 89.2(6) 2_575 4_565
O75 Na2 O41 129.8(6) 2_575 4_565
O73 Na2 O41 67.3(5) 4_565 4_565
O9 Na2 O41 141.6(6) . 4_565
O23 Na2 Pd13 144.9(4) . 2_575
O52 Na2 Pd13 35.1(4) 2_575 2_575
O75 Na2 Pd13 36.8(3) 2_575 2_575
O73 Na2 Pd13 119.4(4) 4_565 2_575
O9 Na2 Pd13 77.9(3) . 2_575
O41 Na2 Pd13 117.2(4) 4_565 2_575
O23 Na2 Pd30 83.8(4) . 4_565
O52 Na2 Pd30 117.6(5) 2_575 4_565
O75 Na2 Pd30 117.7(4) 2_575 4_565
O73 Na2 Pd30 33.4(3) 4_565 4_565
O9 Na2 Pd30 150.7(4) . 4_565
O41 Na2 Pd30 35.0(3) 4_565 4_565
Pd13 Na2 Pd30 131.3(2) 2_575 4_565
O23 Na2 Pd1 32.9(3) . .
O52 Na2 Pd1 114.9(5) 2_575 .
O75 Na2 Pd1 111.3(4) 2_575 .
O73 Na2 Pd1 115.3(4) 4_565 .
O9 Na2 Pd1 34.3(3) . .
O41 Na2 Pd1 118.9(4) 4_565 .
Pd13 Na2 Pd1 112.2(2) 2_575 .
Pd30 Na2 Pd1 116.5(2) 4_565 .
O83 Na3 O60 113.9(7) . .
O83 Na3 O84 89.3(7) . .
O60 Na3 O84 83.7(7) . .
O83 Na3 O74 83.5(6) . .
O60 Na3 O74 68.6(5) . .
O84 Na3 O74 145.3(7) . .
O83 Na3 O76 89.4(6) . .
O60 Na3 O76 155.5(6) . .
O84 Na3 O76 89.7(7) . .
O74 Na3 O76 124.0(6) . .
O83 Na3 O7 148.2(7) . .
O60 Na3 O7 92.4(6) . .
O84 Na3 O7 112.0(6) . .
O74 Na3 O7 90.4(6) . .
O76 Na3 O7 68.2(5) . .
O83 Na3 Pd10 125.1(5) . .
O60 Na3 Pd10 120.7(5) . .
O84 Na3 Pd10 91.7(5) . .
O74 Na3 Pd10 120.0(5) . .
O76 Na3 Pd10 35.7(3) . .
O7 Na3 Pd10 36.0(3) . .
O83 Na3 Pd28 107.0(5) . .
O60 Na3 Pd28 35.4(4) . .
O84 Na3 Pd28 118.8(6) . .
O74 Na3 Pd28 34.8(4) . .
O76 Na3 Pd28 146.5(5) . .
O7 Na3 Pd28 83.9(4) . .
Pd10 Na3 Pd28 119.9(2) . .
O85 Na4 O30 99.6(7) . 3_455
O85 Na4 O45 94.3(7) . .
O30 Na4 O45 163.7(6) 3_455 .
O85 Na4 O15 111.6(7) . 3_455
O30 Na4 O15 68.5(5) 3_455 3_455
O45 Na4 O15 98.6(6) . 3_455
O85 Na4 O86 93.2(7) . .
O30 Na4 O86 84.0(6) 3_455 .
O45 Na4 O86 103.7(6) . .
O15 Na4 O86 145.1(6) 3_455 .
O85 Na4 O39 158.7(7) . .
O30 Na4 O39 100.9(5) 3_455 .
O45 Na4 O39 66.4(5) . .
O15 Na4 O39 81.6(5) 3_455 .
O86 Na4 O39 83.1(6) . .
O85 Na4 Pd7 122.8(6) . 3_455
O30 Na4 Pd7 36.8(3) 3_455 3_455
O45 Na4 Pd7 127.3(5) . 3_455
O15 Na4 Pd7 36.6(3) 3_455 3_455
O86 Na4 Pd7 109.3(5) . 3_455
O39 Na4 Pd7 77.9(4) . 3_455
O85 Na4 Pd6 121.7(6) . .
O30 Na4 Pd6 135.2(4) 3_455 .
O45 Na4 Pd6 37.0(3) . .
O15 Na4 Pd6 106.8(4) 3_455 .
O86 Na4 Pd6 77.6(5) . .
O39 Na4 Pd6 37.0(3) . .
Pd7 Na4 Pd6 114.3(2) 3_455 .
O96 Na5 O77 160.5(11) . .
O96 Na5 O98 84.9(11) . .
O77 Na5 O98 88.5(9) . .
O96 Na5 O97 100.6(12) . .
O77 Na5 O97 97.1(10) . .
O98 Na5 O97 85.5(10) . .
O96 Na5 O58 93.2(10) . .
O77 Na5 O58 68.5(6) . .
O98 Na5 O58 90.1(9) . .
O97 Na5 O58 165.1(11) . .
O96 Na5 Pd23 127.3(10) . .
O77 Na5 Pd23 35.2(4) . .
O98 Na5 Pd23 94.9(7) . .
O97 Na5 Pd23 132.0(9) . .
O58 Na5 Pd23 34.2(4) . .
O43 Na6 O101 97.8(8) 3_455 .
O43 Na6 O48 68.4(5) 3_455 3_455
O101 Na6 O48 132.6(9) . 3_455
O43 Na6 O49 163.6(7) 3_455 .
O101 Na6 O49 98.4(8) . .
O48 Na6 O49 98.4(6) 3_455 .
O43 Na6 O50 102.2(6) 3_455 .
O101 Na6 O50 145.0(8) . .
O48 Na6 O50 81.9(6) 3_455 .
O49 Na6 O50 65.1(5) . .
O43 Na6 O92 88.1(7) 3_455 .
O101 Na6 O92 68.5(8) . .
O48 Na6 O92 148.8(7) 3_455 .
O49 Na6 O92 100.2(7) . .
O50 Na6 O92 83.6(6) . .
O43 Na6 O107 97.5(8) 3_455 .
O101 Na6 O107 72.2(9) . .
O48 Na6 O107 65.6(8) 3_455 .
O49 Na6 O107 85.0(8) . .
O50 Na6 O107 132.0(9) . .
O92 Na6 O107 140.7(8) . .
O43 Na6 Pd5 136.4(5) 3_455 .
O101 Na6 Pd5 111.7(7) . .
O48 Na6 Pd5 108.1(5) 3_455 .
O49 Na6 Pd5 36.5(4) . .
O50 Na6 Pd5 37.3(3) . .
O92 Na6 Pd5 74.6(5) . .
O107 Na6 Pd5 121.3(8) . .
O43 Na6 Pd9 35.9(3) 3_455 3_455
O101 Na6 Pd9 129.8(7) . 3_455
O48 Na6 Pd9 36.8(3) 3_455 3_455
O49 Na6 Pd9 128.1(5) . 3_455
O50 Na6 Pd9 80.1(4) . 3_455
O92 Na6 Pd9 113.4(6) . 3_455
O107 Na6 Pd9 91.9(7) . 3_455
Pd5 Na6 Pd9 117.0(3) . 3_455
O99 Na7 O46 155.8(10) . .
O99 Na7 O56 88.6(9) . 2_575
O46 Na7 O56 101.4(7) . 2_575
O99 Na7 O87 84.8(11) . .
O46 Na7 O87 94.7(9) . .
O56 Na7 O87 153.7(9) 2_575 .
O99 Na7 O57 111.3(10) . 2_575
O46 Na7 O57 92.9(7) . 2_575
O56 Na7 O57 67.6(5) 2_575 2_575
O87 Na7 O57 91.2(8) . 2_575
O99 Na7 O82 90.9(9) . .
O46 Na7 O82 65.0(5) . .
O56 Na7 O82 111.9(7) 2_575 .
O87 Na7 O82 93.6(8) . .
O57 Na7 O82 157.6(7) 2_575 .
O99 Na7 Pd20 121.6(8) . .
O46 Na7 Pd20 36.1(4) . .
O56 Na7 Pd20 127.2(6) 2_575 .
O87 Na7 Pd20 77.1(7) . .
O57 Na7 Pd20 124.0(6) 2_575 .
O82 Na7 Pd20 37.2(3) . .
O99 Na7 Pd18 113.9(8) . 2_575
O46 Na7 Pd18 85.7(5) . 2_575
O56 Na7 Pd18 35.7(4) 2_575 2_575
O87 Na7 Pd18 127.1(8) . 2_575
O57 Na7 Pd18 36.2(3) 2_575 2_575
O82 Na7 Pd18 132.3(5) . 2_575
Pd20 Na7 Pd18 121.4(3) . 2_575
O24 Na8 O35 98.9(6) . 4_565
O24 Na8 O100 157.4(8) . .
O35 Na8 O100 102.5(8) 4_565 .
O24 Na8 O64 84.8(6) . 4_565
O35 Na8 O64 67.7(5) 4_565 4_565
O100 Na8 O64 110.2(9) . 4_565
O24 Na8 O29 65.9(6) . .
O35 Na8 O29 162.9(7) 4_565 .
O100 Na8 O29 93.8(8) . .
O64 Na8 O29 102.0(6) 4_565 .
O24 Na8 O93 78.7(6) . .
O35 Na8 O93 82.8(6) 4_565 .
O100 Na8 O93 96.6(9) . .
O64 Na8 O93 143.3(7) 4_565 .
O29 Na8 O93 100.6(6) . .
O24 Na8 Pd24 35.8(4) . .
O35 Na8 Pd24 131.9(5) 4_565 .
O100 Na8 Pd24 121.6(7) . .
O64 Na8 Pd24 109.1(5) 4_565 .
O29 Na8 Pd24 36.6(4) . .
O93 Na8 Pd24 74.6(5) . .
O24 Na8 Pd14 80.2(4) . 4_565
O35 Na8 Pd14 35.6(4) 4_565 4_565
O100 Na8 Pd14 121.9(7) . 4_565
O64 Na8 Pd14 35.9(3) 4_565 4_565
O29 Na8 Pd14 129.4(5) . 4_565
O93 Na8 Pd14 108.4(5) . 4_565
Pd24 Na8 Pd14 115.4(3) . 4_565
O34 Na9 O55 159.9(7) . .
O34 Na9 O63 68.8(5) . .
O55 Na9 O63 119.0(7) . .
O34 Na9 O88 111.3(8) . .
O55 Na9 O88 88.8(8) . .
O63 Na9 O88 76.0(7) . .
O34 Na9 O95 88.1(7) . .
O55 Na9 O95 95.5(8) . .
O63 Na9 O95 136.4(8) . .
O88 Na9 O95 79.2(9) . .
O34 Na9 O59 95.3(6) . .
O55 Na9 O59 67.0(5) . .
O63 Na9 O59 92.1(6) . .
O88 Na9 O59 143.7(8) . .
O95 Na9 O59 127.6(8) . .
O34 Na9 Pd22 35.7(3) . .
O55 Na9 Pd22 142.7(5) . .
O63 Na9 Pd22 35.7(4) . .
O88 Na9 Pd22 102.8(6) . .
O95 Na9 Pd22 121.4(7) . .
O59 Na9 Pd22 84.3(4) . .
O34 Na9 Pd16 122.8(5) . .
O55 Na9 Pd16 37.1(4) . .
O63 Na9 Pd16 122.1(5) . .
O88 Na9 Pd16 125.9(7) . .
O95 Na9 Pd16 101.5(7) . .
O59 Na9 Pd16 36.1(3) . .
Pd22 Na9 Pd16 120.4(3) . .
O91 Na10 O65 86.9(7) . 4_565
O91 Na10 O54 157.8(8) . 4_565
O65 Na10 O54 72.3(5) 4_565 4_565
O91 Na10 O89 80.9(9) . .
O65 Na10 O89 96.3(8) 4_565 .
O54 Na10 O89 93.7(8) 4_565 .
O91 Na10 O42 116.0(7) . .
O65 Na10 O42 149.6(6) 4_565 .
O54 Na10 O42 86.2(6) 4_565 .
O89 Na10 O42 106.5(8) . .
O91 Na10 O69 113.2(7) . .
O65 Na10 O69 91.9(6) 4_565 .
O54 Na10 O69 75.8(5) 4_565 .
O89 Na10 O69 164.1(9) . .
O42 Na10 O69 61.5(5) . .
O91 Na10 Pd3 90.5(6) . .
O65 Na10 Pd3 125.4(5) 4_565 .
O54 Na10 Pd3 107.5(5) 4_565 .
O89 Na10 Pd3 137.0(6) . .
O42 Na10 Pd3 41.2(3) . .
O69 Na10 Pd3 40.6(3) . .
O91 Na10 Pd12 123.1(7) . 4_565
O65 Na10 Pd12 36.3(4) 4_565 4_565
O54 Na10 Pd12 36.7(3) 4_565 4_565
O89 Na10 Pd12 101.9(6) . 4_565
O42 Na10 Pd12 117.2(5) . 4_565
O69 Na10 Pd12 76.9(4) . 4_565
Pd3 Na10 Pd12 117.5(3) . 4_565
O53 Na11 O37 69.8(5) . .
O53 Na11 O105 153.0(9) . .
O37 Na11 O105 89.5(8) . .
O53 Na11 O70 116.5(7) . 2_574
O37 Na11 O70 151.8(7) . 2_574
O105 Na11 O70 90.1(8) . 2_574
O53 Na11 O20 88.9(6) . 2_574
O37 Na11 O20 84.6(6) . 2_574
O105 Na11 O20 106.8(8) . 2_574
O70 Na11 O20 68.6(6) 2_574 2_574
O53 Na11 O90 85.9(7) . .
O37 Na11 O90 120.4(8) . .
O105 Na11 O90 90.2(9) . .
O70 Na11 O90 87.7(7) 2_574 .
O20 Na11 O90 150.3(8) 2_574 .
O53 Na11 Pd27 119.0(5) . 2_574
O37 Na11 Pd27 114.8(5) . 2_574
O105 Na11 Pd27 85.0(8) . 2_574
O70 Na11 Pd27 37.1(4) 2_574 2_574
O20 Na11 Pd27 37.4(4) 2_574 2_574
O90 Na11 Pd27 124.5(6) . 2_574
O53 Na11 Pd8 34.9(4) . .
O37 Na11 Pd8 35.6(4) . .
O105 Na11 Pd8 124.6(7) . .
O70 Na11 Pd8 139.6(6) 2_574 .
O20 Na11 Pd8 80.8(4) 2_574 .
O90 Na11 Pd8 109.7(6) . .
Pd27 Na11 Pd8 118.2(3) 2_574 .
Pd29 O3 Pd21 122.9(6) . .
Pd29 O3 Pd27 109.6(6) . .
Pd21 O3 Pd27 107.3(5) . .
Pd5 O4 Pd6 125.4(6) . .
Pd5 O4 Pd2 105.4(5) . .
Pd6 O4 Pd2 105.0(5) . .
Pd3 O5 Pd1 124.5(6) . .
Pd3 O5 Pd24 106.1(5) . .
Pd1 O5 Pd24 106.2(6) . .
Pd5 O6 Pd14 119.1(6) . .
Pd5 O6 Pd30 109.8(5) . .
Pd14 O6 Pd30 110.7(6) . .
Se4 O7 Pd10 125.1(8) . .
Se4 O7 Na3 124.8(7) . .
Pd10 O7 Na3 98.0(6) . .
Pd22 O8 Pd29 120.6(6) . .
Pd22 O8 Pd25 111.5(6) . .
Pd29 O8 Pd25 107.4(6) . .
Se7 O9 Pd1 124.7(7) . .
Se7 O9 Na2 133.9(7) . .
Pd1 O9 Na2 101.3(5) . .
Pd1 O10 Pd20 119.4(6) . .
Pd1 O10 Pd27 113.1(6) . .
Pd20 O10 Pd27 108.9(5) . .
Pd7 O11 Pd26 110.8(6) . .
Pd7 O11 Pd3 118.9(6) . .
Pd26 O11 Pd3 109.8(5) . .
Pd11 O12 Pd6 112.2(6) . .
Pd11 O12 Pd15 108.6(6) . .
Pd6 O12 Pd15 117.3(7) . .
Pd21 O13 Pd24 107.3(6) . .
Pd21 O13 Pd4 123.5(6) . .
Pd24 O13 Pd4 109.3(6) . .
Pd18 O14 Pd19 126.2(7) . .
Pd18 O14 Pd12 106.6(6) . .
Pd19 O14 Pd12 105.5(6) . .
Se16 O15 Pd7 123.7(8) . .
Se16 O15 Na4 123.7(7) . 3_545
Pd7 O15 Na4 98.0(6) . 3_545
Pd16 O16 Pd30 110.1(6) . .
Pd16 O16 Pd19 120.8(7) . .
Pd30 O16 Pd19 108.6(6) . .
Pd28 O17 Pd23 108.2(6) . .
Pd28 O17 Pd7 123.5(7) . .
Pd23 O17 Pd7 107.0(6) . .
Pd28 O18 Pd20 120.9(6) . .
Pd28 O18 Pd25 109.3(6) . .
Pd20 O18 Pd25 107.6(5) . .
Se9 O19 Pd26 124.4(7) . .
Se9 O19 Na1 132.9(7) . 3_545
Pd26 O19 Na1 101.8(5) . 3_545
Se7 O20 Pd27 125.5(7) . .
Se7 O20 Na11 129.3(8) . 2_575
Pd27 O20 Na11 96.3(6) . 2_575
Pd10 O21 Pd16 125.1(7) . .
Pd10 O21 Pd2 105.4(5) . .
Pd16 O21 Pd2 106.1(6) . .
Se2 O22 Pd25 126.1(8) . .
Se2 O22 Na1 128.2(7) . .
Pd25 O22 Na1 103.0(6) . .
Se5 O23 Pd1 124.8(7) . .
Se5 O23 Na2 125.2(7) . .
Pd1 O23 Na2 107.2(6) . .
Se5 O24 Pd24 125.0(8) . .
Se5 O24 Na8 127.8(8) . .
Pd24 O24 Na8 100.6(7) . .
Pd13 O25 Pd8 112.1(6) . .
Pd13 O25 Pd15 107.4(6) . .
Pd8 O25 Pd15 116.9(7) . .
Pd10 O26 Pd11 111.4(6) . .
Pd10 O26 Pd17 121.0(7) . .
Pd11 O26 Pd17 107.8(6) . .
Se4 O27 Pd2 124.6(7) . .
Se4 O27 Na1 130.8(7) . .
Pd2 O27 Na1 104.6(6) . .
Pd17 O28 Pd18 119.3(8) . .
Pd17 O28 Pd13 107.4(6) . .
Pd18 O28 Pd13 110.6(6) . .
Se12 O29 Pd24 124.2(8) . .
Se12 O29 Na8 124.0(9) . .
Pd24 O29 Na8 97.3(6) . .
Se3 O30 Pd7 124.6(7) . .
Se3 O30 Na4 120.9(7) . 3_545
Pd7 O30 Na4 98.4(5) . 3_545
Se3 O31 Pd26 124.1(7) . .
Se3 O31 Na1 130.6(7) . 3_545
Pd26 O31 Na1 104.7(6) . 3_545
Se6 O32 Pd25 125.7(7) . .
Se6 O32 Na1 129.8(7) . .
Pd25 O32 Na1 97.8(6) . .
Se2 O33 Pd29 124.0(7) . .
Se2 O34 Pd22 124.4(7) . .
Se2 O34 Na9 131.4(7) . .
Pd22 O34 Na9 101.6(6) . .
Se14 O35 Pd14 123.5(8) . .
Se14 O35 Na8 123.6(7) . 4_464
Pd14 O35 Na8 100.4(6) . 4_464
Se9 O36 Pd4 125.0(8) . .
Se10 O37 Pd8 127.1(8) . .
Se10 O37 Na11 131.5(8) . .
Pd8 O37 Na11 101.3(6) . .
Pd12 O38 Pd14 109.0(5) . .
Pd12 O38 Pd8 104.5(6) . .
Pd14 O38 Pd8 123.6(7) . .
Se1 O39 Pd6 125.9(7) . .
Se1 O39 Na4 123.1(7) . .
Pd6 O39 Na4 93.4(5) . .
Se1 O40 Pd2 126.8(7) . .
Se1 O40 Na1 125.9(7) . .
Pd2 O40 Na1 107.3(6) . .
Se8 O41 Pd30 125.7(8) . .
Se8 O41 Na2 133.5(7) . 4_464
Pd30 O41 Na2 99.6(6) . 4_464
Se3 O42 Pd3 126.5(7) . .
Se3 O42 Na10 119.1(7) . .
Pd3 O42 Na10 83.3(5) . .
Se9 O43 Pd9 124.8(7) . .
Se9 O43 Na6 123.8(7) . 3_545
Pd9 O43 Na6 100.6(6) . 3_545
Se17 O44 Pd11 125.2(8) . .
Se15 O45 Pd6 125.9(7) . .
Se15 O45 Na4 127.7(7) . .
Pd6 O45 Na4 98.0(6) . .
Se7 O46 Pd20 124.8(8) . .
Se7 O46 Na7 128.6(8) . .
Pd20 O46 Na7 101.1(7) . .
Pd9 O47 Pd26 110.4(6) . .
Pd9 O47 Pd4 120.2(6) . .
Pd26 O47 Pd4 109.4(6) . .
Se18 O48 Pd9 124.9(7) . .
Se18 O48 Na6 123.8(8) . 3_545
Pd9 O48 Na6 97.9(6) . 3_545
Se14 O49 Pd5 124.9(8) . .
Se14 O49 Na6 122.5(8) . .
Pd5 O49 Na6 97.6(6) . .
Se1 O50 Pd5 125.8(8) . .
Se1 O50 Na6 120.5(7) . .
Pd5 O50 Na6 93.1(6) . .
Pd22 O51 Pd9 124.2(6) . .
Pd22 O51 Pd23 105.2(6) . .
Pd9 O51 Pd23 107.9(6) . .
Se20 O52 Pd13 125.8(8) . .
Se20 O52 Na2 125.5(8) . 2_574
Pd13 O52 Na2 101.5(7) . 2_574
Se11 O53 Pd8 124.3(8) . .
Se11 O53 Na11 127.8(7) . .
Pd8 O53 Na11 102.8(6) . .
Se19 O54 Pd12 128.4(8) . .
Se19 O54 Na10 130.4(7) . 4_464
Pd12 O54 Na10 99.4(7) . 4_464
Se8 O55 Pd16 123.2(8) . .
Se8 O55 Na9 125.1(9) . .
Pd16 O55 Na9 100.0(7) . .
Se19 O56 Pd18 121.0(9) . .
Se19 O56 Na7 120.7(9) . 2_574
Pd18 O56 Na7 101.4(7) . 2_574
Se20 O57 Pd18 122.4(8) . .
Se20 O57 Na7 139.1(8) . 2_574
Pd18 O57 Na7 97.8(6) . 2_574
Se16 O58 Pd23 128.1(8) . .
Se16 O58 Na5 127.7(7) . .
Pd23 O58 Na5 103.3(7) . .
Se4 O59 Pd16 125.2(8) . .
Se4 O59 Na9 123.3(7) . .
Pd16 O59 Na9 93.8(6) . .
Se6 O60 Pd28 126.4(8) . .
Se6 O60 Na3 131.3(8) . .
Pd28 O60 Na3 101.8(6) . .
Se13 O61 Pd29 124.6(7) . .
Se8 O62 Pd19 126.9(9) . .
Se18 O63 Pd22 125.4(8) . .
Se18 O63 Na9 125.2(8) . .
Pd22 O63 Na9 100.3(6) . .
Se11 O64 Pd14 121.8(7) . .
Se11 O64 Na8 120.7(7) . 4_464
Pd14 O64 Na8 99.3(5) . 4_464
Se11 O65 Pd12 129.2(7) . .
Se11 O65 Na10 130.3(7) . 4_464
Pd12 O65 Na10 100.4(7) . 4_464
Se15 O66 Pd15 120.4(8) . .
Se15 O67 Pd11 124.9(8) . .
Se12 O68 Pd21 127.1(9) . .
Se5 O69 Pd3 125.3(8) . .
Se5 O69 Na10 111.4(8) . .
Pd3 O69 Na10 79.9(5) . .
Se13 O70 Pd27 125.1(8) . .
Se13 O70 Na11 119.7(8) . 2_575
Pd27 O70 Na11 96.8(6) . 2_575
Se13 O71 Pd21 128.3(9) . .
Se20 O72 Pd17 121.2(9) . .
Se14 O73 Pd30 127.2(8) . .
Se14 O73 Na2 128.3(7) . 4_464
Pd30 O73 Na2 104.1(7) . 4_464
Se16 O74 Pd28 125.5(9) . .
Se16 O74 Na3 126.8(8) . .
Pd28 O74 Na3 101.0(7) . .
Se10 O75 Pd13 124.5(7) . .
Se10 O75 Na2 129.7(7) . 2_574
Pd13 O75 Na2 98.1(7) . 2_574
Se17 O76 Pd10 128.8(8) . .
Se17 O76 Na3 129.6(7) . .
Pd10 O76 Na3 99.0(6) . .
Se18 O77 Pd23 126.4(8) . .
Se18 O77 Na5 129.8(8) . .
Pd23 O77 Na5 103.0(7) . .
Se19 O78 Pd19 123.4(9) . .
Se10 O79 Pd15 123.7(9) . .
Se12 O80 Pd4 126.7(8) . .
Se17 O81 Pd17 121.0(8) . .
Se6 O82 Pd20 122.7(8) . .
Se6 O82 Na7 146.5(8) . .
Pd20 O82 Na7 90.0(6) . .
O10 Pd1 O5 86.2(5) . .
O10 Pd1 O23 178.3(6) . .
O5 Pd1 O23 95.3(5) . .
O10 Pd1 O9 94.2(5) . .
O5 Pd1 O9 177.3(6) . .
O23 Pd1 O9 84.3(5) . .
O10 Pd1 Pd24 97.6(4) . .
O5 Pd1 Pd24 36.9(4) . .
O23 Pd1 Pd24 84.1(4) . .
O9 Pd1 Pd24 140.4(4) . .
O10 Pd1 Na2 138.6(4) . .
O5 Pd1 Na2 135.0(4) . .
O23 Pd1 Na2 40.0(4) . .
O9 Pd1 Na2 44.5(4) . .
Pd24 Pd1 Na2 113.79(15) . .
O27 Pd2 O21 96.0(5) . .
O27 Pd2 O4 176.6(5) . .
O21 Pd2 O4 87.4(5) . .
O27 Pd2 O40 82.6(5) . .
O21 Pd2 O40 178.6(5) . .
O4 Pd2 O40 93.9(5) . .
O27 Pd2 Pd10 82.1(4) . .
O21 Pd2 Pd10 36.8(4) . .
O4 Pd2 Pd10 100.9(3) . .
O40 Pd2 Pd10 142.3(4) . .
O27 Pd2 Pd16 81.0(4) . .
O21 Pd2 Pd16 36.6(4) . .
O4 Pd2 Pd16 101.7(3) . .
O40 Pd2 Pd16 143.2(4) . .
Pd10 Pd2 Pd16 66.85(5) . .
O27 Pd2 Pd6 141.4(4) . .
O21 Pd2 Pd6 101.3(4) . .
O4 Pd2 Pd6 37.5(3) . .
O40 Pd2 Pd6 79.6(4) . .
Pd10 Pd2 Pd6 91.38(5) . .
Pd16 Pd2 Pd6 130.96(6) . .
O27 Pd2 Pd5 141.1(4) . .
O21 Pd2 Pd5 101.9(4) . .
O4 Pd2 Pd5 37.2(3) . .
O40 Pd2 Pd5 79.5(4) . .
Pd10 Pd2 Pd5 130.80(5) . .
Pd16 Pd2 Pd5 93.18(5) . .
Pd6 Pd2 Pd5 67.85(5) . .
O27 Pd2 Na1 42.8(4) . .
O21 Pd2 Na1 138.8(4) . .
O4 Pd2 Na1 133.8(4) . .
O40 Pd2 Na1 39.8(4) . .
Pd10 Pd2 Na1 117.15(13) . .
Pd16 Pd2 Na1 116.47(13) . .
Pd6 Pd2 Na1 112.57(13) . .
Pd5 Pd2 Na1 112.03(13) . .
O5 Pd3 O11 88.5(5) . .
O5 Pd3 O69 95.2(5) . .
O11 Pd3 O69 175.9(5) . .
O5 Pd3 O42 175.3(5) . .
O11 Pd3 O42 93.7(5) . .
O69 Pd3 O42 82.4(6) . .
O5 Pd3 Na10 119.8(4) . .
O11 Pd3 Na10 117.2(4) . .
O69 Pd3 Na10 59.5(5) . .
O42 Pd3 Na10 55.5(4) . .
O5 Pd3 Pd24 37.4(4) . .
O11 Pd3 Pd24 98.1(4) . .
O69 Pd3 Pd24 84.1(5) . .
O42 Pd3 Pd24 138.0(4) . .
Na10 Pd3 Pd24 83.5(2) . .
O80 Pd4 O13 93.1(6) . .
O80 Pd4 O36 85.8(6) . .
O13 Pd4 O36 177.0(6) . .
O80 Pd4 O47 179.5(6) . .
O13 Pd4 O47 87.2(5) . .
O36 Pd4 O47 93.9(5) . .
O80 Pd4 Pd26 144.8(5) . .
O13 Pd4 Pd26 97.6(4) . .
O36 Pd4 Pd26 81.7(4) . .
O47 Pd4 Pd26 34.8(4) . .
O6 Pd5 O49 95.1(5) . .
O6 Pd5 O4 87.2(5) . .
O49 Pd5 O4 177.5(5) . .
O6 Pd5 O50 178.0(5) . .
O49 Pd5 O50 83.0(6) . .
O4 Pd5 O50 94.7(5) . .
O6 Pd5 Pd2 98.6(4) . .
O49 Pd5 Pd2 140.8(4) . .
O4 Pd5 Pd2 37.4(3) . .
O50 Pd5 Pd2 83.2(4) . .
O6 Pd5 Pd30 35.3(3) . .
O49 Pd5 Pd30 82.2(4) . .
O4 Pd5 Pd30 99.1(4) . .
O50 Pd5 Pd30 144.4(4) . .
Pd2 Pd5 Pd30 88.16(5) . .
O6 Pd5 Na6 129.2(4) . .
O49 Pd5 Na6 45.8(4) . .
O4 Pd5 Na6 131.7(4) . .
O50 Pd5 Na6 49.5(4) . .
Pd2 Pd5 Na6 99.1(2) . .
Pd30 Pd5 Na6 98.54(17) . .
O12 Pd6 O4 86.7(5) . .
O12 Pd6 O39 178.4(5) . .
O4 Pd6 O39 94.9(5) . .
O12 Pd6 O45 94.3(5) . .
O4 Pd6 O45 176.4(5) . .
O39 Pd6 O45 84.0(5) . .
O12 Pd6 Pd2 98.7(4) . .
O4 Pd6 Pd2 37.5(3) . .
O39 Pd6 Pd2 82.5(4) . .
O45 Pd6 Pd2 138.9(4) . .
O12 Pd6 Na4 129.0(4) . .
O4 Pd6 Na4 132.2(4) . .
O39 Pd6 Na4 49.6(4) . .
O45 Pd6 Na4 45.0(4) . .
Pd2 Pd6 Na4 99.08(14) . .
O11 Pd7 O17 87.5(5) . .
O11 Pd7 O15 177.4(5) . .
O17 Pd7 O15 94.8(6) . .
O11 Pd7 O30 94.3(5) . .
O17 Pd7 O30 177.4(5) . .
O15 Pd7 O30 83.5(5) . .
O11 Pd7 Pd23 95.9(3) . .
O17 Pd7 Pd23 36.3(3) . .
O15 Pd7 Pd23 85.2(4) . .
O30 Pd7 Pd23 145.0(4) . .
O11 Pd7 Na4 132.0(4) . 3_545
O17 Pd7 Na4 134.5(4) . 3_545
O15 Pd7 Na4 45.4(4) . 3_545
O30 Pd7 Na4 44.7(4) . 3_545
Pd23 Pd7 Na4 107.19(14) . 3_545
O25 Pd8 O38 86.9(5) . .
O25 Pd8 O53 177.7(6) . .
O38 Pd8 O53 95.4(5) . .
O25 Pd8 O37 93.3(5) . .
O38 Pd8 O37 175.0(6) . .
O53 Pd8 O37 84.5(6) . .
O25 Pd8 Pd12 97.7(4) . .
O38 Pd8 Pd12 37.6(4) . .
O53 Pd8 Pd12 83.9(4) . .
O37 Pd8 Pd12 137.6(5) . .
O25 Pd8 Na11 135.4(4) . .
O38 Pd8 Na11 135.7(4) . .
O53 Pd8 Na11 42.3(4) . .
O37 Pd8 Na11 43.1(4) . .
Pd12 Pd8 Na11 109.92(16) . .
O47 Pd9 O43 94.9(5) . .
O47 Pd9 O51 87.4(5) . .
O43 Pd9 O51 177.0(5) . .
O47 Pd9 O48 176.1(5) . .
O43 Pd9 O48 83.2(5) . .
O51 Pd9 O48 94.4(5) . .
O47 Pd9 Pd26 35.1(4) . .
O43 Pd9 Pd26 82.7(4) . .
O51 Pd9 Pd26 98.2(4) . .
O48 Pd9 Pd26 141.1(4) . .
O47 Pd9 Na6 131.5(4) . 3_545
O43 Pd9 Na6 43.5(4) . 3_545
O51 Pd9 Na6 133.5(4) . 3_545
O48 Pd9 Na6 45.3(4) . 3_545
Pd26 Pd9 Na6 103.3(2) . 3_545
O21 Pd10 O26 87.3(5) . .
O21 Pd10 O76 177.7(6) . .
O26 Pd10 O76 91.4(6) . .
O21 Pd10 O7 95.0(5) . .
O26 Pd10 O7 177.6(6) . .
O76 Pd10 O7 86.4(6) . .
O21 Pd10 Pd2 37.8(4) . .
O26 Pd10 Pd2 99.3(4) . .
O76 Pd10 Pd2 140.8(5) . .
O7 Pd10 Pd2 83.1(4) . .
O21 Pd10 Na3 135.1(4) . .
O26 Pd10 Na3 132.3(4) . .
O76 Pd10 Na3 45.3(4) . .
O7 Pd10 Na3 46.0(4) . .
Pd2 Pd10 Na3 105.14(15) . .
O12 Pd11 O26 86.5(5) . .
O12 Pd11 O67 94.9(6) . .
O26 Pd11 O67 177.7(6) . .
O12 Pd11 O44 177.7(6) . .
O26 Pd11 O44 92.5(6) . .
O67 Pd11 O44 86.2(6) . .
O12 Pd11 Pd15 35.8(4) . .
O26 Pd11 Pd15 104.2(4) . .
O67 Pd11 Pd15 77.9(4) . .
O44 Pd11 Pd15 142.8(4) . .
O12 Pd11 O1 43.3(4) . .
O26 Pd11 O1 43.5(4) . .
O67 Pd11 O1 138.0(5) . .
O44 Pd11 O1 135.4(5) . .
Pd15 Pd11 O1 64.7(2) . .
O38 Pd12 O14 90.4(5) . .
O38 Pd12 O65 91.7(6) . .
O14 Pd12 O65 177.4(6) . .
O38 Pd12 O54 177.6(6) . .
O14 Pd12 O54 91.8(6) . .
O65 Pd12 O54 86.1(6) . .
O38 Pd12 Pd8 37.9(3) . .
O14 Pd12 Pd8 101.5(4) . .
O65 Pd12 Pd8 81.1(4) . .
O54 Pd12 Pd8 140.5(4) . .
O38 Pd12 Pd19 103.2(4) . .
O14 Pd12 Pd19 37.1(4) . .
O65 Pd12 Pd19 140.6(4) . .
O54 Pd12 Pd19 79.1(4) . .
Pd8 Pd12 Pd19 131.45(6) . .
O38 Pd12 Pd18 103.2(4) . .
O14 Pd12 Pd18 36.4(4) . .
O65 Pd12 Pd18 144.2(4) . .
O54 Pd12 Pd18 78.1(4) . .
Pd8 Pd12 Pd18 90.94(5) . .
Pd19 Pd12 Pd18 67.44(5) . .
O38 Pd12 Pd14 35.6(4) . .
O14 Pd12 Pd14 106.0(4) . .
O65 Pd12 Pd14 74.9(4) . .
O54 Pd12 Pd14 144.1(4) . .
Pd8 Pd12 Pd14 66.81(5) . .
Pd19 Pd12 Pd14 96.42(5) . .
Pd18 Pd12 Pd14 133.32(6) . .
O38 Pd12 Na10 134.1(4) . 4_464
O14 Pd12 Na10 134.4(4) . 4_464
O65 Pd12 Na10 43.3(4) . 4_464
O54 Pd12 Na10 43.8(5) . 4_464
Pd8 Pd12 Na10 119.50(19) . 4_464
Pd19 Pd12 Na10 108.93(19) . 4_464
Pd18 Pd12 Na10 118.78(18) . 4_464
Pd14 Pd12 Na10 107.84(18) . 4_464
O25 Pd13 O52 178.5(6) . .
O25 Pd13 O28 84.9(5) . .
O52 Pd13 O28 93.7(6) . .
O25 Pd13 O75 94.4(6) . .
O52 Pd13 O75 87.1(6) . .
O28 Pd13 O75 179.1(6) . .
O25 Pd13 Pd17 102.5(4) . .
O52 Pd13 Pd17 75.9(4) . .
O28 Pd13 Pd17 35.8(4) . .
O75 Pd13 Pd17 144.1(4) . .
O25 Pd13 Pd15 37.0(4) . .
O52 Pd13 Pd15 143.2(5) . .
O28 Pd13 Pd15 104.1(4) . .
O75 Pd13 Pd15 75.0(4) . .
Pd17 Pd13 Pd15 100.14(5) . .
O25 Pd13 Na2 138.1(4) . 2_574
O52 Pd13 Na2 43.4(5) . 2_574
O28 Pd13 Na2 135.8(4) . 2_574
O75 Pd13 Na2 45.1(4) . 2_574
Pd17 Pd13 Na2 117.04(19) . 2_574
Pd15 Pd13 Na2 117.46(18) . 2_574
O6 Pd14 O38 85.3(5) . .
O6 Pd14 O35 95.3(5) . .
O38 Pd14 O35 179.3(5) . .
O6 Pd14 O64 179.0(5) . .
O38 Pd14 O64 95.7(5) . .
O35 Pd14 O64 83.7(5) . .
O6 Pd14 Pd12 94.2(4) . .
O38 Pd14 Pd12 35.4(3) . .
O35 Pd14 Pd12 144.0(4) . .
O64 Pd14 Pd12 86.7(4) . .
O6 Pd14 Na8 134.2(4) . 4_464
O38 Pd14 Na8 135.3(4) . 4_464
O35 Pd14 Na8 44.0(4) . 4_464
O64 Pd14 Na8 44.9(4) . 4_464
Pd12 Pd14 Na8 109.11(18) . 4_464
O12 Pd15 O79 178.1(6) . .
O12 Pd15 O66 96.3(6) . .
O79 Pd15 O66 85.3(6) . .
O12 Pd15 O25 84.9(5) . .
O79 Pd15 O25 93.6(5) . .
O66 Pd15 O25 177.3(6) . .
O12 Pd15 Pd11 35.6(4) . .
O79 Pd15 Pd11 145.8(5) . .
O66 Pd15 Pd11 87.4(4) . .
O25 Pd15 Pd11 92.2(4) . .
O12 Pd15 Pd13 93.1(4) . .
O79 Pd15 Pd13 86.3(4) . .
O66 Pd15 Pd13 141.8(5) . .
O25 Pd15 Pd13 35.6(4) . .
Pd11 Pd15 Pd13 79.15(6) . .
O21 Pd16 O16 86.0(5) . .
O21 Pd16 O59 95.1(6) . .
O16 Pd16 O59 178.7(6) . .
O21 Pd16 O55 178.8(6) . .
O16 Pd16 O55 94.6(6) . .
O59 Pd16 O55 84.3(6) . .
O21 Pd16 Pd2 37.3(4) . .
O16 Pd16 Pd2 96.8(4) . .
O59 Pd16 Pd2 83.7(4) . .
O55 Pd16 Pd2 141.5(5) . .
O21 Pd16 Na9 136.0(4) . .
O16 Pd16 Na9 128.7(4) . .
O59 Pd16 Na9 50.0(5) . .
O55 Pd16 Na9 42.9(5) . .
Pd2 Pd16 Na9 104.27(17) . .
O28 Pd17 O26 87.2(5) . .
O28 Pd17 O81 178.8(6) . .
O26 Pd17 O81 93.1(6) . .
O28 Pd17 O72 95.0(6) . .
O26 Pd17 O72 177.8(6) . .
O81 Pd17 O72 84.8(6) . .
O28 Pd17 Pd13 36.8(4) . .
O26 Pd17 Pd13 94.3(4) . .
O81 Pd17 Pd13 144.4(4) . .
O72 Pd17 Pd13 87.1(4) . .
O14 Pd18 O28 85.0(5) . .
O14 Pd18 O57 174.6(7) . .
O28 Pd18 O57 95.7(6) . .
O14 Pd18 O56 96.4(6) . .
O28 Pd18 O56 176.3(7) . .
O57 Pd18 O56 83.2(6) . .
O14 Pd18 Pd12 37.1(4) . .
O28 Pd18 Pd12 97.6(4) . .
O57 Pd18 Pd12 137.6(5) . .
O56 Pd18 Pd12 85.5(5) . .
O14 Pd18 Na7 131.2(4) . 2_574
O28 Pd18 Na7 137.5(4) . 2_574
O57 Pd18 Na7 46.0(4) . 2_574
O56 Pd18 Na7 42.9(5) . 2_574
Pd12 Pd18 Na7 101.99(19) . 2_574
O14 Pd19 O16 88.6(5) . .
O14 Pd19 O62 178.5(6) . .
O16 Pd19 O62 92.9(5) . .
O14 Pd19 O78 93.3(6) . .
O16 Pd19 O78 178.1(6) . .
O62 Pd19 O78 85.2(6) . .
O14 Pd19 Pd12 37.4(4) . .
O16 Pd19 Pd12 96.1(4) . .
O62 Pd19 Pd12 142.4(5) . .
O78 Pd19 Pd12 85.6(5) . .
O10 Pd20 O46 93.2(5) . .
O10 Pd20 O18 88.1(5) . .
O46 Pd20 O18 177.2(5) . .
O10 Pd20 O82 177.1(6) . .
O46 Pd20 O82 83.9(6) . .
O18 Pd20 O82 94.8(6) . .
O10 Pd20 Pd27 35.6(4) . .
O46 Pd20 Pd27 84.6(4) . .
O18 Pd20 Pd27 95.0(3) . .
O82 Pd20 Pd27 144.3(5) . .
O10 Pd20 Na7 124.4(4) . .
O46 Pd20 Na7 42.8(5) . .
O18 Pd20 Na7 137.6(4) . .
O82 Pd20 Na7 52.8(5) . .
Pd27 Pd20 Na7 127.30(18) . .
O13 Pd21 O68 93.0(6) . .
O13 Pd21 O3 89.4(5) . .
O68 Pd21 O3 177.5(6) . .
O13 Pd21 O71 177.0(6) . .
O68 Pd21 O71 85.7(6) . .
O3 Pd21 O71 91.9(6) . .
O13 Pd21 Pd24 36.4(4) . .
O68 Pd21 Pd24 82.5(5) . .
O3 Pd21 Pd24 99.9(3) . .
O71 Pd21 Pd24 140.7(4) . .
O13 Pd21 Pd27 100.6(4) . .
O68 Pd21 Pd27 143.3(4) . .
O3 Pd21 Pd27 36.4(3) . .
O71 Pd21 Pd27 78.9(5) . .
Pd24 Pd21 Pd27 88.64(5) . .
O8 Pd22 O63 178.6(6) . .
O8 Pd22 O34 95.3(5) . .
O63 Pd22 O34 83.3(6) . .
O8 Pd22 O51 86.5(5) . .
O63 Pd22 O51 94.9(5) . .
O34 Pd22 O51 176.2(6) . .
O8 Pd22 Pd23 98.1(4) . .
O63 Pd22 Pd23 83.0(5) . .
O34 Pd22 Pd23 138.6(4) . .
O51 Pd22 Pd23 37.6(4) . .
O8 Pd22 Pd25 34.6(4) . .
O63 Pd22 Pd25 144.8(4) . .
O34 Pd22 Pd25 80.8(4) . .
O51 Pd22 Pd25 98.9(4) . .
Pd23 Pd22 Pd25 88.53(5) . .
O8 Pd22 Na9 134.7(4) . .
O63 Pd22 Na9 44.0(4) . .
O34 Pd22 Na9 42.7(4) . .
O51 Pd22 Na9 134.4(4) . .
Pd23 Pd22 Na9 105.83(17) . .
Pd25 Pd22 Na9 107.54(19) . .
O58 Pd23 O17 93.5(6) . .
O58 Pd23 O77 83.2(6) . .
O17 Pd23 O77 176.7(6) . .
O58 Pd23 O51 177.3(6) . .
O17 Pd23 O51 89.2(5) . .
O77 Pd23 O51 94.1(6) . .
O58 Pd23 Pd28 80.4(4) . .
O17 Pd23 Pd28 35.6(4) . .
O77 Pd23 Pd28 143.4(4) . .
O51 Pd23 Pd28 102.2(4) . .
O58 Pd23 Pd7 79.3(4) . .
O17 Pd23 Pd7 36.6(4) . .
O77 Pd23 Pd7 141.6(5) . .
O51 Pd23 Pd7 102.5(3) . .
Pd28 Pd23 Pd7 66.03(4) . .
O58 Pd23 Pd22 142.4(5) . .
O17 Pd23 Pd22 102.2(4) . .
O77 Pd23 Pd22 80.8(4) . .
O51 Pd23 Pd22 37.2(4) . .
Pd28 Pd23 Pd22 92.67(5) . .
Pd7 Pd23 Pd22 131.38(6) . .
O58 Pd23 Na5 42.5(5) . .
O17 Pd23 Na5 134.9(5) . .
O77 Pd23 Na5 41.8(5) . .
O51 Pd23 Na5 134.7(4) . .
Pd28 Pd23 Na5 119.8(3) . .
Pd7 Pd23 Na5 109.2(3) . .
Pd22 Pd23 Na5 119.1(3) . .
O58 Pd23 O2 138.7(5) . .
O17 Pd23 O2 45.3(4) . .
O77 Pd23 O2 138.0(5) . .
O51 Pd23 O2 43.9(4) . .
Pd28 Pd23 O2 66.2(2) . .
Pd7 Pd23 O2 65.5(2) . .
Pd22 Pd23 O2 65.9(2) . .
Na5 Pd23 O2 170.6(3) . .
O13 Pd24 O5 89.5(5) . .
O13 Pd24 O24 175.1(6) . .
O5 Pd24 O24 95.4(6) . .
O13 Pd24 O29 94.0(6) . .
O5 Pd24 O29 175.5(6) . .
O24 Pd24 O29 81.2(6) . .
O13 Pd24 Pd3 102.3(4) . .
O5 Pd24 Pd3 36.5(3) . .
O24 Pd24 Pd3 81.7(5) . .
O29 Pd24 Pd3 139.5(5) . .
O13 Pd24 Pd21 36.3(4) . .
O5 Pd24 Pd21 101.1(3) . .
O24 Pd24 Pd21 141.9(4) . .
O29 Pd24 Pd21 83.4(5) . .
Pd3 Pd24 Pd21 129.82(6) . .
O13 Pd24 Pd1 103.7(4) . .
O5 Pd24 Pd1 36.9(3) . .
O24 Pd24 Pd1 80.3(4) . .
O29 Pd24 Pd1 144.1(4) . .
Pd3 Pd24 Pd1 66.80(5) . .
Pd21 Pd24 Pd1 92.65(5) . .
O13 Pd24 Na8 132.1(4) . .
O5 Pd24 Na8 132.2(4) . .
O24 Pd24 Na8 43.7(5) . .
O29 Pd24 Na8 46.2(4) . .
Pd3 Pd24 Na8 125.20(18) . .
Pd21 Pd24 Na8 102.85(18) . .
Pd1 Pd24 Na8 101.16(17) . .
O8 Pd25 O22 93.2(5) . .
O8 Pd25 O18 87.8(5) . .
O22 Pd25 O18 178.9(5) . .
O8 Pd25 O32 176.5(5) . .
O22 Pd25 O32 86.5(6) . .
O18 Pd25 O32 92.5(5) . .
O8 Pd25 Pd29 36.0(4) . .
O22 Pd25 Pd29 77.5(4) . .
O18 Pd25 Pd29 103.3(3) . .
O32 Pd25 Pd29 140.7(4) . .
O8 Pd25 Pd22 33.9(3) . .
O22 Pd25 Pd22 82.1(4) . .
O18 Pd25 Pd22 98.8(3) . .
O32 Pd25 Pd22 149.3(4) . .
Pd29 Pd25 Pd22 63.69(4) . .
O8 Pd25 Na1 134.9(4) . .
O22 Pd25 Na1 42.1(4) . .
O18 Pd25 Na1 136.9(4) . .
O32 Pd25 Na1 45.4(4) . .
Pd29 Pd25 Na1 115.73(15) . .
Pd22 Pd25 Na1 114.09(14) . .
O47 Pd26 O11 86.7(5) . .
O47 Pd26 O31 177.1(5) . .
O11 Pd26 O31 95.2(5) . .
O47 Pd26 O19 94.6(5) . .
O11 Pd26 O19 178.0(6) . .
O31 Pd26 O19 83.4(5) . .
O47 Pd26 Pd9 34.5(3) . .
O11 Pd26 Pd9 99.9(3) . .
O31 Pd26 Pd9 142.7(4) . .
O19 Pd26 Pd9 80.4(4) . .
O47 Pd26 Pd4 35.9(4) . .
O11 Pd26 Pd4 100.4(4) . .
O31 Pd26 Pd4 145.3(4) . .
O19 Pd26 Pd4 81.6(4) . .
Pd9 Pd26 Pd4 64.23(4) . .
O47 Pd26 Na1 136.4(4) . 3_545
O11 Pd26 Na1 134.8(4) . 3_545
O31 Pd26 Na1 41.2(4) . 3_545
O19 Pd26 Na1 43.6(4) . 3_545
Pd9 Pd26 Na1 110.67(14) . 3_545
Pd4 Pd26 Na1 122.48(15) . 3_545
O10 Pd27 O3 89.8(5) . .
O10 Pd27 O70 176.2(6) . .
O3 Pd27 O70 92.8(6) . .
O10 Pd27 O20 93.0(5) . .
O3 Pd27 O20 177.1(6) . .
O70 Pd27 O20 84.3(6) . .
O10 Pd27 Pd20 35.5(3) . .
O3 Pd27 Pd20 103.2(4) . .
O70 Pd27 Pd20 140.9(5) . .
O20 Pd27 Pd20 79.5(4) . .
O10 Pd27 Pd21 99.9(4) . .
O3 Pd27 Pd21 36.3(4) . .
O70 Pd27 Pd21 83.9(5) . .
O20 Pd27 Pd21 142.3(4) . .
Pd20 Pd27 Pd21 128.85(6) . .
O10 Pd27 Na11 132.9(4) . 2_575
O3 Pd27 Na11 130.9(4) . 2_575
O70 Pd27 Na11 46.1(4) . 2_575
O20 Pd27 Na11 46.3(5) . 2_575
Pd20 Pd27 Na11 125.51(16) . 2_575
Pd21 Pd27 Na11 102.81(17) . 2_575
O17 Pd28 O74 95.1(6) . .
O17 Pd28 O18 86.3(5) . .
O74 Pd28 O18 178.5(6) . .
O17 Pd28 O60 174.7(6) . .
O74 Pd28 O60 85.0(6) . .
O18 Pd28 O60 93.6(5) . .
O17 Pd28 Pd23 36.2(4) . .
O74 Pd28 Pd23 83.2(5) . .
O18 Pd28 Pd23 97.8(3) . .
O60 Pd28 Pd23 138.8(4) . .
O17 Pd28 Na3 135.6(4) . .
O74 Pd28 Na3 44.3(5) . .
O18 Pd28 Na3 134.3(4) . .
O60 Pd28 Na3 42.8(4) . .
Pd23 Pd28 Na3 108.35(15) . .
O8 Pd29 O61 178.7(5) . .
O8 Pd29 O3 87.0(5) . .
O61 Pd29 O3 94.3(5) . .
O8 Pd29 O33 94.6(5) . .
O61 Pd29 O33 84.2(5) . .
O3 Pd29 O33 178.2(5) . .
O8 Pd29 Pd25 36.6(3) . .
O61 Pd29 Pd25 142.8(5) . .
O3 Pd29 Pd25 95.0(4) . .
O33 Pd29 Pd25 85.6(4) . .
O6 Pd30 O73 93.5(6) . .
O6 Pd30 O16 86.4(5) . .
O73 Pd30 O16 179.0(5) . .
O6 Pd30 O41 179.2(5) . .
O73 Pd30 O41 86.3(6) . .
O16 Pd30 O41 93.8(6) . .
O6 Pd30 Pd5 34.9(3) . .
O73 Pd30 Pd5 82.1(4) . .
O16 Pd30 Pd5 98.4(4) . .
O41 Pd30 Pd5 145.7(4) . .
O6 Pd30 Na2 134.2(4) . 4_464
O73 Pd30 Na2 42.5(4) . 4_464
O16 Pd30 Na2 137.3(4) . 4_464
O41 Pd30 Na2 45.4(4) . 4_464
Pd5 Pd30 Na2 122.19(17) . 4_464
O40 Se1 O39 101.7(7) . .
O40 Se1 O50 102.9(7) . .
O39 Se1 O50 106.9(7) . .
O33 Se2 O22 102.3(7) . .
O33 Se2 O34 103.8(7) . .
O22 Se2 O34 104.7(7) . .
O42 Se3 O30 102.2(6) . .
O42 Se3 O31 103.4(7) . .
O30 Se3 O31 105.9(6) . .
O7 Se4 O27 103.8(7) . .
O7 Se4 O59 103.2(7) . .
O27 Se4 O59 104.3(7) . .
O69 Se5 O23 103.6(7) . .
O69 Se5 O24 104.0(7) . .
O23 Se5 O24 103.3(7) . .
O32 Se6 O60 103.9(7) . .
O32 Se6 O82 103.1(7) . .
O60 Se6 O82 105.4(8) . .
O9 Se7 O46 102.3(7) . .
O9 Se7 O20 105.6(7) . .
O46 Se7 O20 104.4(7) . .
O41 Se8 O62 103.9(8) . .
O41 Se8 O55 105.0(7) . .
O62 Se8 O55 105.3(8) . .
O19 Se9 O36 105.8(7) . .
O19 Se9 O43 102.0(7) . .
O36 Se9 O43 105.3(7) . .
O37 Se10 O75 103.5(7) . .
O37 Se10 O79 101.8(7) . .
O75 Se10 O79 104.4(7) . .
O65 Se11 O64 104.5(7) . .
O65 Se11 O53 104.4(7) . .
O64 Se11 O53 102.2(7) . .
O68 Se12 O80 101.6(7) . .
O68 Se12 O29 106.1(8) . .
O80 Se12 O29 101.8(8) . .
O71 Se13 O70 104.6(8) . .
O71 Se13 O61 104.5(7) . .
O70 Se13 O61 100.9(7) . .
O73 Se14 O35 103.9(7) . .
O73 Se14 O49 105.0(7) . .
O35 Se14 O49 101.3(7) . .
O45 Se15 O67 104.8(7) . .
O45 Se15 O66 101.8(7) . .
O67 Se15 O66 106.2(7) . .
O74 Se16 O15 103.8(7) . .
O74 Se16 O58 101.5(8) . .
O15 Se16 O58 103.9(7) . .
O76 Se17 O44 105.8(8) . .
O76 Se17 O81 100.1(7) . .
O44 Se17 O81 105.4(7) . .
O77 Se18 O48 104.3(7) . .
O77 Se18 O63 102.9(7) . .
O48 Se18 O63 105.0(7) . .
O54 Se19 O78 107.8(8) . .
O54 Se19 O56 104.0(8) . .
O78 Se19 O56 102.1(8) . .
O57 Se20 O52 103.9(8) . .
O57 Se20 O72 105.8(8) . .
O52 Se20 O72 103.3(8) . .

loop_
_geom_bond_atom_site_label_1
_geom_bond_atom_site_label_2
_geom_bond_distance
_geom_bond_site_symmetry_2
Na1 O22 2.366(16) .
Na1 O31 2.382(15) 3_455
Na1 O40 2.425(15) .
Na1 O19 2.464(16) 3_455
Na1 O32 2.472(16) .
Na1 O27 2.540(15) .
Na1 Pd25 3.436(7) .
Na1 Pd26 3.500(8) 3_455
Na1 Pd2 3.616(8) .
Na2 O23 2.383(15) .
Na2 O52 2.392(17) 2_575
Na2 O75 2.437(16) 2_575
Na2 O73 2.457(16) 4_565
Na2 O9 2.531(15) .
Na2 O41 2.551(17) 4_565
Na2 Pd13 3.408(7) 2_575
Na2 Pd30 3.530(8) 4_565
Na2 Pd1 3.545(8) .
Na3 O83 2.386(19) .
Na3 O60 2.390(16) .
Na3 O84 2.40(2) .
Na3 O74 2.447(17) .
Na3 O76 2.463(16) .
Na3 O7 2.484(16) .
Na3 Pd10 3.421(8) .
Na3 Pd28 3.442(8) .
Na4 O85 2.368(19) .
Na4 O30 2.385(15) 3_455
Na4 O45 2.397(15) .
Na4 O15 2.408(15) 3_455
Na4 O86 2.476(19) .
Na4 O39 2.561(16) .
Na4 Pd7 3.352(8) 3_455
Na4 Pd6 3.356(8) .
Na5 O96 2.32(3) .
Na5 O77 2.338(19) .
Na5 O98 2.35(3) .
Na5 O97 2.36(3) .
Na5 O58 2.37(2) .
Na5 Pd23 3.417(11) .
Na6 O43 2.350(16) 3_455
Na6 O101 2.38(3) .
Na6 O48 2.409(17) 3_455
Na6 O49 2.415(16) .
Na6 O50 2.542(18) .
Na6 O92 2.68(3) .
Na6 O107 2.77(3) .
Na6 Pd5 3.337(10) .
Na6 Pd9 3.354(9) 3_455
Na7 O99 2.26(3) .
Na7 O46 2.335(19) .
Na7 O56 2.388(19) 2_575
Na7 O87 2.45(3) .
Na7 O57 2.499(18) 2_575
Na7 O82 2.685(19) .
Na7 Pd20 3.369(10) .
Na7 Pd18 3.440(10) 2_575
Na8 O24 2.378(19) .
Na8 O35 2.408(16) 4_565
Na8 O100 2.43(3) .
Na8 O64 2.436(16) 4_565
Na8 O29 2.462(17) .
Na8 O93 2.53(2) .
Na8 Pd24 3.386(10) .
Na8 Pd14 3.409(10) 4_565
Na9 O34 2.340(16) .
Na9 O55 2.349(18) .
Na9 O63 2.386(17) .
Na9 O88 2.42(3) .
Na9 O95 2.60(3) .
Na9 O59 2.609(18) .
Na9 Pd22 3.380(8) .
Na9 Pd16 3.398(10) .
Na10 O91 2.33(2) .
Na10 O65 2.359(16) 4_565
Na10 O54 2.376(18) 4_565
Na10 O89 2.38(2) .
Na10 O42 2.527(17) .
Na10 O69 2.666(18) .
Na10 Pd3 3.046(9) .
Na10 Pd12 3.385(8) 4_565
Na11 O53 2.369(17) .
Na11 O37 2.392(16) .
Na11 O105 2.41(2) .
Na11 O70 2.412(17) 2_574
Na11 O20 2.420(18) 2_574
Na11 O90 2.44(2) .
Na11 Pd27 3.326(9) 2_574
Na11 Pd8 3.434(8) .
O1 Pd11 3.793(15) .
O2 Pd23 3.755(14) .
O3 Pd29 1.987(12) .
O3 Pd21 2.012(13) .
O3 Pd27 2.016(12) .
O4 Pd5 2.013(12) .
O4 Pd6 2.022(12) .
O4 Pd2 2.024(12) .
O5 Pd3 1.968(12) .
O5 Pd1 2.009(11) .
O5 Pd24 2.011(13) .
O6 Pd5 1.968(12) .
O6 Pd14 1.979(12) .
O6 Pd30 1.987(12) .
O7 Se4 1.686(13) .
O7 Pd10 2.031(13) .
O8 Pd22 1.953(12) .
O8 Pd29 1.963(12) .
O8 Pd25 1.990(12) .
O9 Se7 1.642(13) .
O9 Pd1 2.035(12) .
O10 Pd1 1.961(11) .
O10 Pd20 1.964(12) .
O10 Pd27 1.964(12) .
O11 Pd7 1.991(12) .
O11 Pd26 2.006(12) .
O11 Pd3 2.007(11) .
O12 Pd11 1.975(13) .
O12 Pd6 1.976(13) .
O12 Pd15 1.987(13) .
O13 Pd21 1.988(13) .
O13 Pd24 1.990(12) .
O13 Pd4 2.010(12) .
O14 Pd18 1.977(13) .
O14 Pd19 2.001(14) .
O14 Pd12 2.012(14) .
O15 Se16 1.686(14) .
O15 Pd7 2.020(14) .
O15 Na4 2.408(15) 3_545
O16 Pd16 1.997(13) .
O16 Pd30 2.015(14) .
O16 Pd19 2.020(13) .
O17 Pd28 1.950(12) .
O17 Pd23 1.979(12) .
O17 Pd7 1.994(13) .
O18 Pd28 2.008(12) .
O18 Pd20 2.025(11) .
O18 Pd25 2.030(12) .
O19 Se9 1.670(13) .
O19 Pd26 2.034(12) .
O19 Na1 2.464(15) 3_545
O20 Se7 1.683(15) .
O20 Pd27 2.032(14) .
O20 Na11 2.420(18) 2_575
O21 Pd10 1.973(13) .
O21 Pd16 1.984(12) .
O21 Pd2 2.019(12) .
O22 Se2 1.685(14) .
O22 Pd25 2.016(14) .
O23 Se5 1.693(13) .
O23 Pd1 2.013(13) .
O24 Se5 1.720(16) .
O24 Pd24 2.013(13) .
O25 Pd13 1.976(14) .
O25 Pd8 1.999(13) .
O25 Pd15 2.046(13) .
O26 Pd10 1.996(13) .
O26 Pd11 2.014(15) .
O26 Pd17 2.032(13) .
O27 Se4 1.691(13) .
O27 Pd2 2.012(12) .
O28 Pd17 1.963(13) .
O28 Pd18 1.986(13) .
O28 Pd13 2.007(14) .
O29 Se12 1.706(15) .
O29 Pd24 2.033(15) .
O30 Se3 1.706(13) .
O30 Pd7 2.032(13) .
O30 Na4 2.385(15) 3_545
O31 Se3 1.706(13) .
O31 Pd26 2.030(13) .
O31 Na1 2.382(15) 3_545
O32 Se6 1.663(14) .
O32 Pd25 2.074(13) .
O33 Se2 1.683(13) .
O33 Pd29 2.005(13) .
O34 Se2 1.685(13) .
O34 Pd22 2.014(13) .
O35 Se14 1.706(14) .
O35 Pd14 2.017(14) .
O35 Na8 2.408(16) 4_464
O36 Se9 1.676(14) .
O36 Pd4 2.022(14) .
O37 Se10 1.649(14) .
O37 Pd8 2.039(14) .
O38 Pd12 1.996(13) .
O38 Pd14 2.003(13) .
O38 Pd8 2.010(12) .
O39 Se1 1.681(14) .
O39 Pd6 2.024(13) .
O40 Se1 1.642(14) .
O40 Pd2 2.058(13) .
O41 Se8 1.650(16) .
O41 Pd30 2.054(14) .
O41 Na2 2.551(17) 4_464
O42 Se3 1.702(14) .
O42 Pd3 2.022(14) .
O43 Se9 1.703(12) .
O43 Pd9 2.002(13) .
O43 Na6 2.350(16) 3_545
O44 Se17 1.680(17) .
O44 Pd11 2.030(14) .
O45 Se15 1.649(14) .
O45 Pd6 2.038(13) .
O46 Se7 1.671(15) .
O46 Pd20 2.021(14) .
O47 Pd9 1.943(11) .
O47 Pd26 1.968(13) .
O47 Pd4 2.023(12) .
O48 Se18 1.706(14) .
O48 Pd9 2.027(13) .
O48 Na6 2.409(17) 3_545
O49 Se14 1.719(13) .
O49 Pd5 2.003(14) .
O50 Se1 1.682(13) .
O50 Pd5 2.027(13) .
O51 Pd22 2.022(13) .
O51 Pd9 2.026(13) .
O51 Pd23 2.042(13) .
O52 Se20 1.692(18) .
O52 Pd13 1.998(15) .
O52 Na2 2.392(17) 2_574
O53 Se11 1.710(15) .
O53 Pd8 2.014(14) .
O54 Se19 1.616(16) .
O54 Pd12 2.052(13) .
O54 Na10 2.376(18) 4_464
O55 Se8 1.686(15) .
O55 Pd16 2.081(16) .
O56 Se19 1.707(16) .
O56 Pd18 2.050(14) .
O56 Na7 2.388(19) 2_574
O57 Se20 1.669(14) .
O57 Pd18 2.049(14) .
O57 Na7 2.499(18) 2_574
O58 Se16 1.703(15) .
O58 Pd23 1.971(13) .
O59 Se4 1.692(15) .
O59 Pd16 2.008(14) .
O60 Se6 1.686(14) .
O60 Pd28 2.038(14) .
O61 Se13 1.712(13) .
O61 Pd29 1.983(13) .
O62 Se8 1.675(14) .
O62 Pd19 2.023(15) .
O63 Se18 1.715(15) .
O63 Pd22 2.003(14) .
O64 Se11 1.709(13) .
O64 Pd14 2.025(12) .
O64 Na8 2.436(16) 4_464
O65 Se11 1.629(15) .
O65 Pd12 2.038(14) .
O65 Na10 2.359(16) 4_464
O66 Se15 1.713(14) .
O66 Pd15 2.036(14) .
O67 Se15 1.705(17) .
O67 Pd11 2.016(14) .
O68 Se12 1.681(16) .
O68 Pd21 1.998(15) .
O69 Se5 1.689(15) .
O69 Pd3 2.014(13) .
O70 Se13 1.703(16) .
O70 Pd27 2.022(14) .
O70 Na11 2.412(17) 2_575
O71 Se13 1.636(16) .
O71 Pd21 2.032(15) .
O72 Se20 1.706(14) .
O72 Pd17 2.036(14) .
O73 Se14 1.670(15) .
O73 Pd30 2.005(14) .
O73 Na2 2.457(16) 4_464
O74 Se16 1.676(16) .
O74 Pd28 1.999(15) .
O75 Se10 1.666(16) .
O75 Pd13 2.063(13) .
O75 Na2 2.437(16) 2_574
O76 Se17 1.649(14) .
O76 Pd10 2.021(13) .
O77 Se18 1.686(15) .
O77 Pd23 2.019(14) .
O78 Se19 1.676(16) .
O78 Pd19 2.051(14) .
O79 Se10 1.685(14) .
O79 Pd15 2.014(14) .
O80 Se12 1.693(15) .
O80 Pd4 1.982(14) .
O81 Se17 1.718(14) .
O81 Pd17 2.035(13) .
O82 Se6 1.689(15) .
O82 Pd20 2.036(15) .
Pd1 Pd24 3.214(2) .
Pd2 Pd10 3.175(2) .
Pd2 Pd16 3.1989(19) .
Pd2 Pd6 3.210(2) .
Pd2 Pd5 3.2120(19) .
Pd3 Pd24 3.181(2) .
Pd4 Pd26 3.256(2) .
Pd5 Pd30 3.236(2) .
Pd7 Pd23 3.1946(19) .
Pd7 Na4 3.352(8) 3_545
Pd8 Pd12 3.167(2) .
Pd9 Pd26 3.2113(19) .
Pd9 Na6 3.354(9) 3_545
Pd11 Pd15 3.217(2) .
Pd12 Pd19 3.194(2) .
Pd12 Pd18 3.197(2) .
Pd12 Pd14 3.256(2) .
Pd12 Na10 3.385(8) 4_464
Pd13 Pd17 3.200(2) .
Pd13 Pd15 3.241(2) .
Pd13 Na2 3.408(7) 2_574
Pd14 Na8 3.409(10) 4_464
Pd18 Na7 3.440(10) 2_574
Pd20 Pd27 3.196(2) .
Pd21 Pd24 3.204(2) .
Pd21 Pd27 3.243(2) .
Pd22 Pd23 3.229(2) .
Pd22 Pd25 3.259(2) .
Pd23 Pd28 3.182(2) .
Pd25 Pd29 3.187(2) .
Pd26 Na1 3.500(8) 3_545
Pd27 Na11 3.326(9) 2_575
Pd30 Na2 3.530(8) 4_464
